data_1513711
loop_
_publ_author_name
'Chiang, Karen P.'
'Bellows, Sarina M.'
'Brennessel, William W.'
'Holland, Patrick L.'

_publ_section_title
;
 Multimetallic Cooperativity in Activation of Dinitrogen at Iron-Potassium
 Sites.
;
_journal_issue 1
_journal_name_full 'Chemical science (Royal Society of Chemistry : 2010)'
_journal_page_first 267
_journal_paper_doi 10.1039/C3SC52487F
_journal_volume 5
_journal_year 2014
_chemical_formula_moiety 'C98 H134 Fe2 K2 N4 O5, C7 H8'
_chemical_formula_sum 'C105 H142 Fe2 K2 N4 O5'
_chemical_formula_weight 1730.13
_chemical_name_common holkc20
_chemical_name_systematic
; 
 ? 
;
_space_group_IT_number 14
_symmetry_cell_setting monoclinic
_symmetry_space_group_name_Hall '-P 2ybc'
_symmetry_space_group_name_H-M 'P 1 21/c 1'
_atom_sites_solution_hydrogens geom
_atom_sites_solution_primary direct
_atom_sites_solution_secondary difmap
_audit_creation_method SHELXL-97
_cell_angle_alpha 90.00
_cell_angle_beta 116.455(1)
_cell_angle_gamma 90.00
_cell_formula_units_Z 4
_cell_length_a 19.4155(11)
_cell_length_b 26.1583(15)
_cell_length_c 20.9929(12)
_cell_measurement_reflns_used 4018
_cell_measurement_temperature 100.0(1)
_cell_measurement_theta_max 26.16
_cell_measurement_theta_min 2.30
_cell_volume 9545.3(9)
_computing_cell_refinement 'SAINT (Bruker, 2009)'
_computing_data_collection 'APEX2 (Bruker, 2010)'
_computing_data_reduction 'SAINT (Bruker, 2009)'
_computing_molecular_graphics 'SHELXTL (Sheldrick, 2008)'
_computing_publication_material 'SHELXTL (Sheldrick, 2008)'
_computing_structure_refinement 'SHELXL-97 (Sheldrick, 2008)'
_computing_structure_solution 'SIR97 (Altomare et al., 1999)'
_diffrn_ambient_temperature 100.0(1)
_diffrn_measured_fraction_theta_full 1.000
_diffrn_measured_fraction_theta_max 1.000
_diffrn_measurement_device_type 'Bruker SMART APEX II CCD Platform'
_diffrn_measurement_method 'area detector, \w scans per \f'
_diffrn_radiation_monochromator graphite
_diffrn_radiation_source 'fine-focus sealed tube'
_diffrn_radiation_type MoK\a
_diffrn_radiation_wavelength 0.71073
_diffrn_reflns_av_R_equivalents 0.1432
_diffrn_reflns_av_sigmaI/netI 0.0918
_diffrn_reflns_limit_h_max 24
_diffrn_reflns_limit_h_min -24
_diffrn_reflns_limit_k_max 32
_diffrn_reflns_limit_k_min -32
_diffrn_reflns_limit_l_max 26
_diffrn_reflns_limit_l_min -26
_diffrn_reflns_number 114194
_diffrn_reflns_theta_full 26.37
_diffrn_reflns_theta_max 26.37
_diffrn_reflns_theta_min 1.33
_diffrn_standards_number 0
_exptl_absorpt_coefficient_mu 0.445
_exptl_absorpt_correction_T_max 0.9322
_exptl_absorpt_correction_T_min 0.9007
_exptl_absorpt_correction_type multi-scan
_exptl_absorpt_process_details 'SADABS (Sheldrick, 2008)'
_exptl_crystal_colour red
_exptl_crystal_density_diffrn 1.204
_exptl_crystal_density_method 'not measured'
_exptl_crystal_description block
_exptl_crystal_F_000 3720
_exptl_crystal_size_max 0.24
_exptl_crystal_size_mid 0.20
_exptl_crystal_size_min 0.16
_refine_diff_density_max 0.713
_refine_diff_density_min -0.414
_refine_diff_density_rms 0.070
_refine_ls_extinction_method none
_refine_ls_goodness_of_fit_ref 0.912
_refine_ls_hydrogen_treatment constr
_refine_ls_matrix_type full
_refine_ls_number_parameters 1115
_refine_ls_number_reflns 19528
_refine_ls_number_restraints 25
_refine_ls_restrained_S_all 0.912
_refine_ls_R_factor_all 0.1092
_refine_ls_R_factor_gt 0.0530
_refine_ls_shift/su_max 0.000
_refine_ls_shift/su_mean 0.000
_refine_ls_structure_factor_coef Fsqd
_refine_ls_weighting_details 'calc w=1/[\s^2^(Fo^2^)+(0.1000P)^2^+0.0000P] where P=(Fo^2^+2Fc^2^)/3'
_refine_ls_weighting_scheme calc
_refine_ls_wR_factor_gt 0.1326
_refine_ls_wR_factor_ref 0.1700
_reflns_number_gt 11822
_reflns_number_total 19528
_reflns_threshold_expression >2sigma(I)
_cod_data_source_file c3sc52487f.txt
_cod_data_source_block holkc20
_cod_database_code 1513711

loop_
_symmetry_equiv_pos_as_xyz
'x, y, z'
'-x, y+1/2, -z+1/2'
'-x, -y, -z'
'x, -y-1/2, z-1/2'

loop_
_atom_site_label
_atom_site_type_symbol
_atom_site_fract_x
_atom_site_fract_y
_atom_site_fract_z
_atom_site_U_iso_or_equiv
_atom_site_adp_type
_atom_site_occupancy
_atom_site_symmetry_multiplicity
_atom_site_calc_flag
_atom_site_refinement_flags
_atom_site_disorder_assembly
_atom_site_disorder_group
K1 K 0.48594(4) 0.16585(3) 0.25646(4) 0.02498(18) Uani 1 1 d . . .
K2 K 0.35816(5) 0.02904(3) 0.20879(5) 0.0303(2) Uani 1 1 d . . .
Fe1 Fe 0.67056(3) 0.124999(18) 0.27227(2) 0.01821(12) Uani 1 1 d . . .
N11 N 0.71251(15) 0.12545(10) 0.19954(14) 0.0175(6) Uani 1 1 d . A .
N21 N 0.77091(15) 0.10074(10) 0.35287(14) 0.0182(6) Uani 1 1 d . A .
C11 C 0.82351(19) 0.14911(14) 0.16818(18) 0.0225(7) Uani 1 1 d . A .
C21 C 0.78702(18) 0.13348(12) 0.21878(18) 0.0193(7) Uani 1 1 d . . .
C31 C 0.84048(18) 0.13257(12) 0.29116(17) 0.0188(7) Uani 1 1 d . A .
H31A H 0.8888 0.1470 0.3000 0.023 Uiso 1 1 calc R . .
C41 C 0.83761(18) 0.11485(12) 0.35343(17) 0.0183(7) Uani 1 1 d . . .
C51 C 0.91700(18) 0.11779(13) 0.42093(17) 0.0205(7) Uani 1 1 d . A .
C61 C 0.7736(2) 0.14050(15) 0.08763(18) 0.0275(8) Uani 1 1 d . . .
H61A H 0.8025 0.1510 0.0616 0.041 Uiso 1 1 calc R A .
H61B H 0.7264 0.1608 0.0715 0.041 Uiso 1 1 calc R . .
H61C H 0.7603 0.1042 0.0787 0.041 Uiso 1 1 calc R . .
C71 C 0.8400(2) 0.20710(14) 0.17998(19) 0.0272(8) Uani 1 1 d . . .
H71A H 0.8575 0.2199 0.1458 0.041 Uiso 1 1 calc R A .
H71B H 0.8800 0.2130 0.2285 0.041 Uiso 1 1 calc R . .
H71C H 0.7928 0.2250 0.1730 0.041 Uiso 1 1 calc R . .
C81 C 0.8991(2) 0.12021(15) 0.18548(19) 0.0296(9) Uani 1 1 d . . .
H81A H 0.9249 0.1358 0.1595 0.044 Uiso 1 1 calc R A .
H81B H 0.8875 0.0843 0.1712 0.044 Uiso 1 1 calc R . .
H81C H 0.9328 0.1221 0.2367 0.044 Uiso 1 1 calc R . .
C91 C 0.97951(19) 0.09078(15) 0.40752(19) 0.0277(8) Uani 1 1 d . . .
H91A H 0.9650 0.0549 0.3950 0.042 Uiso 1 1 calc R A .
H91B H 1.0286 0.0924 0.4506 0.042 Uiso 1 1 calc R . .
H91C H 0.9848 0.1077 0.3683 0.042 Uiso 1 1 calc R . .
C101 C 0.9366(2) 0.17523(13) 0.43506(18) 0.0257(8) Uani 1 1 d . . .
H10A H 0.9868 0.1791 0.4764 0.039 Uiso 1 1 calc R A .
H10B H 0.8971 0.1923 0.4445 0.039 Uiso 1 1 calc R . .
H10C H 0.9383 0.1907 0.3933 0.039 Uiso 1 1 calc R . .
C111 C 0.9214(2) 0.09614(14) 0.49079(18) 0.0266(8) Uani 1 1 d . . .
H11A H 0.9116 0.0593 0.4857 0.040 Uiso 1 1 calc R A .
H11B H 0.8827 0.1129 0.5016 0.040 Uiso 1 1 calc R . .
H11C H 0.9727 0.1025 0.5296 0.040 Uiso 1 1 calc R . .
C12 C 0.65366(18) 0.11801(13) 0.12810(17) 0.0188(7) Uani 1 1 d . . .
C22 C 0.60852(19) 0.15951(13) 0.08811(17) 0.0205(7) Uani 1 1 d . A .
C32 C 0.5513(2) 0.14973(14) 0.02007(19) 0.0269(8) Uani 1 1 d . . .
H32A H 0.5212 0.1774 -0.0079 0.032 Uiso 1 1 calc R A .
C42 C 0.5368(2) 0.10137(15) -0.00798(19) 0.0320(9) Uani 1 1 d . A .
H42A H 0.4984 0.0959 -0.0553 0.038 Uiso 1 1 calc R . .
C52 C 0.5783(2) 0.06067(14) 0.03299(19) 0.0302(9) Uani 1 1 d . . .
H52A H 0.5667 0.0271 0.0140 0.036 Uiso 1 1 calc R A .
C62 C 0.63689(19) 0.06769(13) 0.10154(18) 0.0227(7) Uani 1 1 d . A .
C72 C 0.6198(2) 0.21392(13) 0.11537(18) 0.0227(7) Uani 1 1 d . . .
H72A H 0.6640 0.2146 0.1640 0.027 Uiso 1 1 calc R A .
C82 C 0.5477(2) 0.23246(14) 0.1206(2) 0.0283(8) Uani 1 1 d . A .
H82A H 0.5349 0.2084 0.1495 0.042 Uiso 1 1 calc R . .
H82B H 0.5047 0.2345 0.0728 0.042 Uiso 1 1 calc R . .
H82C H 0.5574 0.2663 0.1428 0.042 Uiso 1 1 calc R . .
C92 C 0.6370(2) 0.25088(14) 0.0679(2) 0.0294(8) Uani 1 1 d . A .
H92A H 0.6814 0.2385 0.0619 0.044 Uiso 1 1 calc R . .
H92B H 0.6484 0.2848 0.0900 0.044 Uiso 1 1 calc R . .
H92C H 0.5921 0.2531 0.0213 0.044 Uiso 1 1 calc R . .
C102 C 0.6788(2) 0.02228(13) 0.14708(19) 0.0244(8) Uani 1 1 d . . .
H10D H 0.6845 0.0288 0.1961 0.029 Uiso 1 1 calc R A .
C112 C 0.6346(2) -0.02779(13) 0.1214(2) 0.0297(8) Uani 1 1 d . A .
H11D H 0.5827 -0.0238 0.1177 0.045 Uiso 1 1 calc R . .
H11E H 0.6616 -0.0551 0.1554 0.045 Uiso 1 1 calc R . .
H11F H 0.6310 -0.0366 0.0747 0.045 Uiso 1 1 calc R . .
C122 C 0.7599(2) 0.01435(14) 0.1533(2) 0.0312(9) Uani 1 1 d . A .
H12A H 0.7926 0.0433 0.1787 0.047 Uiso 1 1 calc R . .
H12B H 0.7571 0.0119 0.1056 0.047 Uiso 1 1 calc R . .
H12C H 0.7818 -0.0173 0.1796 0.047 Uiso 1 1 calc R . .
C13 C 0.76446(18) 0.06981(13) 0.40650(17) 0.0195(7) Uani 1 1 d . . .
C23 C 0.77943(19) 0.01712(13) 0.40906(18) 0.0222(7) Uani 1 1 d . A .
C33 C 0.7679(2) -0.01237(14) 0.45921(18) 0.0268(8) Uani 1 1 d . . .
H33A H 0.7791 -0.0479 0.4623 0.032 Uiso 1 1 calc R A .
C43 C 0.7410(2) 0.00814(14) 0.5040(2) 0.0326(9) Uani 1 1 d . A .
H43A H 0.7339 -0.0127 0.5377 0.039 Uiso 1 1 calc R . .
C53 C 0.7245(2) 0.05994(15) 0.49900(19) 0.0297(8) Uani 1 1 d . . .
H53A H 0.7049 0.0743 0.5292 0.036 Uiso 1 1 calc R A .
C63 C 0.7357(2) 0.09178(14) 0.45116(18) 0.0241(8) Uani 1 1 d . A .
C73 C 0.8082(2) -0.00940(14) 0.36124(19) 0.0269(8) Uani 1 1 d . . .
H73A H 0.8172 0.0174 0.3318 0.032 Uiso 1 1 calc R A .
C83 C 0.7478(2) -0.04631(14) 0.31081(19) 0.0298(8) Uani 1 1 d . A .
H83A H 0.6996 -0.0279 0.2835 0.045 Uiso 1 1 calc R . .
H83B H 0.7391 -0.0736 0.3384 0.045 Uiso 1 1 calc R . .
H83C H 0.7659 -0.0612 0.2781 0.045 Uiso 1 1 calc R . .
C93 C 0.8838(2) -0.03786(14) 0.4030(2) 0.0327(9) Uani 1 1 d . A .
H93A H 0.9210 -0.0149 0.4387 0.049 Uiso 1 1 calc R . .
H93B H 0.9042 -0.0494 0.3704 0.049 Uiso 1 1 calc R . .
H93C H 0.8748 -0.0675 0.4269 0.049 Uiso 1 1 calc R . .
C103 C 0.7168(2) 0.14803(14) 0.44859(19) 0.0246(8) Uani 1 1 d . . .
H10E H 0.7241 0.1636 0.4085 0.029 Uiso 1 1 calc R A .
C113 C 0.6323(2) 0.15552(15) 0.4328(2) 0.0309(9) Uani 1 1 d . A .
H11G H 0.5993 0.1353 0.3909 0.046 Uiso 1 1 calc R . .
H11H H 0.6187 0.1918 0.4234 0.046 Uiso 1 1 calc R . .
H11I H 0.6249 0.1443 0.4738 0.046 Uiso 1 1 calc R . .
C123 C 0.7687(2) 0.17693(15) 0.5169(2) 0.0330(9) Uani 1 1 d . A .
H12D H 0.8225 0.1735 0.5258 0.049 Uiso 1 1 calc R . .
H12E H 0.7624 0.1626 0.5571 0.049 Uiso 1 1 calc R . .
H12F H 0.7543 0.2132 0.5114 0.049 Uiso 1 1 calc R . .
O14 O 0.58028(15) 0.08845(9) 0.26661(15) 0.0358(7) Uani 1 1 d . A .
C14 C 0.5454(2) 0.04560(13) 0.2369(2) 0.0265(8) Uani 0.660(11) 1 d PD A 1
C24 C 0.5526(7) -0.0008(3) 0.2732(4) 0.033(2) Uani 0.660(11) 1 d PD A 1
H24A H 0.5871 -0.0032 0.3223 0.039 Uiso 0.660(11) 1 calc PR A 1
C34 C 0.5093(6) -0.0431(3) 0.2374(5) 0.050(3) Uani 0.660(11) 1 d PD A 1
H34A H 0.5127 -0.0736 0.2631 0.060 Uiso 0.660(11) 1 calc PR A 1
C44 C 0.4625(5) -0.0416(3) 0.1666(6) 0.051(3) Uani 0.660(11) 1 d PD A 1
H44A H 0.4349 -0.0713 0.1426 0.062 Uiso 0.660(11) 1 calc PR A 1
C54 C 0.4550(4) 0.0033(4) 0.1296(4) 0.042(2) Uani 0.660(11) 1 d PD A 1
H54A H 0.4202 0.0049 0.0804 0.051 Uiso 0.660(11) 1 calc PR A 1
C64 C 0.4979(7) 0.0467(4) 0.1634(4) 0.0324(17) Uani 0.660(11) 1 d PD A 1
H64A H 0.4949 0.0767 0.1368 0.039 Uiso 0.660(11) 1 calc PR A 1
C14' C 0.5454(2) 0.04560(13) 0.2369(2) 0.0265(8) Uani 0.340(11) 1 d PD A 5
C24' C 0.5593(15) 0.0100(6) 0.2924(8) 0.033(2) Uani 0.340(11) 1 d PD A 5
H24B H 0.5885 0.0200 0.3406 0.039 Uiso 0.340(11) 1 calc PR A 5
C34' C 0.5301(12) -0.0395(6) 0.2763(10) 0.050(3) Uani 0.340(11) 1 d PD A 5
H34B H 0.5456 -0.0645 0.3129 0.060 Uiso 0.340(11) 1 calc PR A 5
C44' C 0.4803(11) -0.0522(7) 0.2092(12) 0.051(3) Uani 0.340(11) 1 d PD A 5
H44B H 0.4553 -0.0845 0.2007 0.062 Uiso 0.340(11) 1 calc PR A 5
C54' C 0.4645(12) -0.0199(7) 0.1529(10) 0.042(2) Uani 0.340(11) 1 d PD A 5
H54B H 0.4351 -0.0312 0.1052 0.051 Uiso 0.340(11) 1 calc PR A 5
C64' C 0.4931(16) 0.0302(7) 0.1678(8) 0.0324(17) Uani 0.340(11) 1 d PD A 5
H64B H 0.4768 0.0544 0.1302 0.039 Uiso 0.340(11) 1 calc PR A 5
O24 O 0.62787(13) 0.19308(9) 0.27892(13) 0.0239(5) Uani 1 1 d . A .
C74 C 0.6685(2) 0.23368(13) 0.31299(18) 0.0230(7) Uani 1 1 d . . .
C84 C 0.7448(2) 0.24131(13) 0.32476(19) 0.0265(8) Uani 1 1 d . A .
H84A H 0.7677 0.2179 0.3053 0.032 Uiso 1 1 calc R . .
C94 C 0.7871(2) 0.28245(14) 0.3643(2) 0.0322(9) Uani 1 1 d . . .
H94A H 0.8388 0.2866 0.3719 0.039 Uiso 1 1 calc R A .
C104 C 0.7556(2) 0.31757(15) 0.3929(2) 0.0362(10) Uani 1 1 d . A .
H10F H 0.7853 0.3454 0.4208 0.043 Uiso 1 1 calc R . .
C114 C 0.6799(2) 0.31138(14) 0.3802(2) 0.0356(9) Uani 1 1 d . . .
H11J H 0.6571 0.3354 0.3990 0.043 Uiso 1 1 calc R A .
C124 C 0.6369(2) 0.27072(14) 0.3404(2) 0.0285(8) Uani 1 1 d . A .
H12G H 0.5846 0.2678 0.3314 0.034 Uiso 1 1 calc R . .
Fe2 Fe 0.27556(3) 0.173152(18) 0.20741(2) 0.01875(12) Uani 1 1 d . . .
N15 N 0.21040(15) 0.21791(10) 0.23885(14) 0.0189(6) Uani 1 1 d . A .
N25 N 0.18257(16) 0.14145(10) 0.12386(14) 0.0205(6) Uani 1 1 d . A .
C15 C 0.1043(2) 0.28704(13) 0.19508(18) 0.0245(8) Uani 1 1 d . A .
C25 C 0.14457(18) 0.23705(12) 0.18854(17) 0.0190(7) Uani 1 1 d . . .
C35 C 0.10720(19) 0.21463(13) 0.12056(17) 0.0208(7) Uani 1 1 d . A .
H35A H 0.0662 0.2348 0.0875 0.025 Uiso 1 1 calc R . .
C45 C 0.11792(19) 0.16843(13) 0.09128(17) 0.0204(7) Uani 1 1 d . . .
C55 C 0.0489(2) 0.15612(14) 0.01780(19) 0.0271(8) Uani 1 1 d . A .
C65 C 0.1377(2) 0.31320(14) 0.26805(19) 0.0261(8) Uani 1 1 d . . .
H65A H 0.1298 0.2913 0.3021 0.039 Uiso 1 1 calc R A .
H65B H 0.1118 0.3460 0.2641 0.039 Uiso 1 1 calc R . .
H65C H 0.1929 0.3190 0.2846 0.039 Uiso 1 1 calc R . .
C75 C 0.1139(2) 0.32673(13) 0.1457(2) 0.0284(8) Uani 1 1 d . . .
H75A H 0.0871 0.3583 0.1465 0.043 Uiso 1 1 calc R A .
H75B H 0.0919 0.3133 0.0970 0.043 Uiso 1 1 calc R . .
H75C H 0.1686 0.3339 0.1620 0.043 Uiso 1 1 calc R . .
C85 C 0.0178(2) 0.27848(15) 0.1720(2) 0.0314(9) Uani 1 1 d . . .
H85A H 0.0113 0.2510 0.2006 0.047 Uiso 1 1 calc R A .
H85B H -0.0078 0.2690 0.1216 0.047 Uiso 1 1 calc R . .
H85C H -0.0051 0.3100 0.1791 0.047 Uiso 1 1 calc R . .
C95 C -0.0275(2) 0.15907(18) 0.0240(2) 0.0460(12) Uani 1 1 d . . .
H95A H -0.0356 0.1941 0.0357 0.069 Uiso 1 1 calc R A .
H95B H -0.0252 0.1359 0.0616 0.069 Uiso 1 1 calc R . .
H95C H -0.0703 0.1491 -0.0214 0.069 Uiso 1 1 calc R . .
C105 C 0.0481(2) 0.19659(15) -0.03571(19) 0.0358(10) Uani 1 1 d . . .
H10G H 0.0973 0.1959 -0.0382 0.054 Uiso 1 1 calc R A .
H10H H 0.0402 0.2305 -0.0202 0.054 Uiso 1 1 calc R . .
H10I H 0.0062 0.1891 -0.0828 0.054 Uiso 1 1 calc R . .
C115 C 0.0475(2) 0.10347(14) -0.01632(19) 0.0307(9) Uani 1 1 d . . .
H11K H 0.0932 0.0999 -0.0244 0.046 Uiso 1 1 calc R A .
H11L H 0.0012 0.1008 -0.0618 0.046 Uiso 1 1 calc R . .
H11M H 0.0471 0.0763 0.0156 0.046 Uiso 1 1 calc R . .
C16 C 0.23833(19) 0.22755(13) 0.31375(17) 0.0199(7) Uani 1 1 d . . .
C26 C 0.30955(18) 0.25252(12) 0.35143(17) 0.0198(7) Uani 1 1 d . A .
C36 C 0.3400(2) 0.25542(13) 0.42528(18) 0.0233(8) Uani 1 1 d . . .
H36A H 0.3875 0.2728 0.4509 0.028 Uiso 1 1 calc R A .
C46 C 0.3042(2) 0.23416(14) 0.46237(18) 0.0282(8) Uani 1 1 d . A .
H46A H 0.3274 0.2354 0.5129 0.034 Uiso 1 1 calc R . .
C56 C 0.2340(2) 0.21106(14) 0.42490(19) 0.0261(8) Uani 1 1 d . . .
H56A H 0.2079 0.1974 0.4501 0.031 Uiso 1 1 calc R A .
C66 C 0.19997(19) 0.20704(13) 0.35110(18) 0.0220(7) Uani 1 1 d . A .
C76 C 0.35314(19) 0.27672(13) 0.31531(18) 0.0224(7) Uani 1 1 d . . .
H76A H 0.3246 0.2691 0.2633 0.027 Uiso 1 1 calc R A .
C86 C 0.4335(2) 0.25337(15) 0.34255(19) 0.0274(8) Uani 1 1 d . A .
H86A H 0.4294 0.2160 0.3407 0.041 Uiso 1 1 calc R . .
H86B H 0.4651 0.2643 0.3918 0.041 Uiso 1 1 calc R . .
H86C H 0.4574 0.2649 0.3126 0.041 Uiso 1 1 calc R . .
C96 C 0.3596(2) 0.33507(14) 0.3241(2) 0.0315(9) Uani 1 1 d . A .
H96A H 0.3082 0.3503 0.3003 0.047 Uiso 1 1 calc R . .
H96B H 0.3918 0.3484 0.3027 0.047 Uiso 1 1 calc R . .
H96C H 0.3830 0.3437 0.3748 0.047 Uiso 1 1 calc R . .
C106 C 0.1227(2) 0.17962(14) 0.31517(19) 0.0261(8) Uani 1 1 d . . .
H10J H 0.1021 0.1839 0.2625 0.031 Uiso 1 1 calc R A .
C116 C 0.1326(2) 0.12243(14) 0.3320(2) 0.0355(9) Uani 1 1 d . A .
H11N H 0.1718 0.1085 0.3194 0.053 Uiso 1 1 calc R . .
H11O H 0.0836 0.1049 0.3045 0.053 Uiso 1 1 calc R . .
H11P H 0.1487 0.1173 0.3829 0.053 Uiso 1 1 calc R . .
C126 C 0.0641(2) 0.20200(15) 0.3377(2) 0.0314(9) Uani 1 1 d . A .
H12H H 0.0617 0.2392 0.3312 0.047 Uiso 1 1 calc R . .
H12I H 0.0798 0.1940 0.3879 0.047 Uiso 1 1 calc R . .
H12J H 0.0134 0.1871 0.3085 0.047 Uiso 1 1 calc R . .
C17 C 0.19518(19) 0.09193(13) 0.10192(18) 0.0222(7) Uani 1 1 d . A .
C27 C 0.1737(2) 0.04776(14) 0.12768(19) 0.0269(8) Uani 1 1 d . A .
C37 C 0.1859(2) 0.00013(14) 0.1056(2) 0.0341(9) Uani 1 1 d . A .
H37A H 0.1702 -0.0296 0.1215 0.041 Uiso 1 1 calc R . .
C47 C 0.2206(2) -0.00498(14) 0.0608(2) 0.0352(9) Uani 1 1 d . A .
H47A H 0.2274 -0.0378 0.0451 0.042 Uiso 1 1 calc R . .
C57 C 0.2452(2) 0.03806(14) 0.0392(2) 0.0331(9) Uani 1 1 d . A .
H57A H 0.2710 0.0343 0.0103 0.040 Uiso 1 1 calc R . .
C67 C 0.2332(2) 0.08714(14) 0.05858(19) 0.0271(8) Uani 1 1 d . A .
C77 C 0.1364(2) 0.05088(14) 0.1780(2) 0.0325(9) Uani 1 1 d . . .
H77A H 0.1343 0.0876 0.1901 0.039 Uiso 1 1 calc R A .
C87 C 0.1857(3) 0.02195(16) 0.2473(2) 0.0407(10) Uani 1 1 d . A .
H87A H 0.2362 0.0384 0.2716 0.061 Uiso 1 1 calc R . .
H87B H 0.1923 -0.0136 0.2362 0.061 Uiso 1 1 calc R . .
H87C H 0.1601 0.0226 0.2783 0.061 Uiso 1 1 calc R . .
C97 C 0.0545(3) 0.0296(2) 0.1450(3) 0.0636(15) Uani 1 1 d . A .
H97A H 0.0232 0.0478 0.1007 0.095 Uiso 1 1 calc R . .
H97B H 0.0322 0.0343 0.1783 0.095 Uiso 1 1 calc R . .
H97C H 0.0557 -0.0069 0.1350 0.095 Uiso 1 1 calc R . .
C107 C 0.2598(2) 0.13273(14) 0.03006(19) 0.0283(8) Uani 1 1 d . . .
H10K H 0.2433 0.1646 0.0458 0.034 Uiso 1 1 calc R A .
C117 C 0.3476(2) 0.13377(15) 0.0604(2) 0.0331(9) Uani 1 1 d . A .
H11Q H 0.3707 0.1301 0.1123 0.050 Uiso 1 1 calc R . .
H11R H 0.3638 0.1663 0.0483 0.050 Uiso 1 1 calc R . .
H11S H 0.3646 0.1056 0.0401 0.050 Uiso 1 1 calc R . .
C127 C 0.2238(2) 0.13331(16) -0.0516(2) 0.0369(10) Uani 1 1 d . A .
H12K H 0.1676 0.1327 -0.0711 0.055 Uiso 1 1 calc R . .
H12L H 0.2412 0.1032 -0.0683 0.055 Uiso 1 1 calc R . .
H12M H 0.2397 0.1644 -0.0675 0.055 Uiso 1 1 calc R . .
O18 O 0.35625(13) 0.12069(9) 0.26068(12) 0.0243(5) Uani 1 1 d . A .
C18 C 0.3838(2) 0.10594(13) 0.32894(18) 0.0235(8) Uani 1 1 d . . .
C28 C 0.4530(2) 0.07902(14) 0.3615(2) 0.0295(8) Uani 1 1 d . A .
H28A H 0.4812 0.0720 0.3353 0.035 Uiso 1 1 calc R . .
C38 C 0.4813(2) 0.06246(16) 0.4313(2) 0.0417(11) Uani 1 1 d . . .
H38A H 0.5286 0.0442 0.4525 0.050 Uiso 1 1 calc R A .
C48 C 0.4413(3) 0.07228(18) 0.4701(2) 0.0470(11) Uani 1 1 d . A .
H48A H 0.4601 0.0605 0.5177 0.056 Uiso 1 1 calc R . .
C58 C 0.3740(3) 0.09927(16) 0.4391(2) 0.0411(10) Uani 1 1 d . . .
H58A H 0.3469 0.1068 0.4661 0.049 Uiso 1 1 calc R A .
C68 C 0.3449(2) 0.11581(14) 0.3698(2) 0.0300(8) Uani 1 1 d . A .
H68A H 0.2977 0.1342 0.3495 0.036 Uiso 1 1 calc R . .
O28 O 0.35001(13) 0.21010(9) 0.18269(12) 0.0221(5) Uani 1 1 d . A .
C78 C 0.3443(2) 0.25645(13) 0.15515(18) 0.0224(7) Uani 1 1 d . . .
C88 C 0.4104(2) 0.28337(14) 0.16416(19) 0.0265(8) Uani 1 1 d . A .
H88A H 0.4592 0.2676 0.1896 0.032 Uiso 1 1 calc R . .
C98 C 0.4071(2) 0.33202(14) 0.1374(2) 0.0304(8) Uani 1 1 d . . .
H98A H 0.4530 0.3488 0.1434 0.036 Uiso 1 1 calc R A .
C108 C 0.3365(2) 0.35641(14) 0.1018(2) 0.0295(8) Uani 1 1 d . A .
H10L H 0.3338 0.3902 0.0844 0.035 Uiso 1 1 calc R . .
C118 C 0.2704(2) 0.33062(14) 0.0920(2) 0.0294(8) Uani 1 1 d . . .
H11T H 0.2218 0.3468 0.0670 0.035 Uiso 1 1 calc R A .
C128 C 0.2736(2) 0.28155(14) 0.11797(18) 0.0247(8) Uani 1 1 d . A .
H12N H 0.2273 0.2646 0.1105 0.030 Uiso 1 1 calc R . .
O19 O 0.34391(18) -0.04831(10) 0.27996(16) 0.0463(8) Uani 0.634(16) 1 d PD A 1
C19 C 0.3545(8) -0.0544(3) 0.3530(4) 0.051(3) Uani 0.634(16) 1 d PD A 1
H19A H 0.3089 -0.0422 0.3581 0.061 Uiso 0.634(16) 1 calc PR A 1
H19B H 0.4006 -0.0358 0.3871 0.061 Uiso 0.634(16) 1 calc PR A 1
C29 C 0.365(2) -0.1131(4) 0.3645(7) 0.0709(18) Uani 0.634(16) 1 d PD A 1
H29A H 0.4170 -0.1210 0.4021 0.085 Uiso 0.634(16) 1 calc PR A 1
H29B H 0.3266 -0.1269 0.3792 0.085 Uiso 0.634(16) 1 calc PR A 1
C39 C 0.3533(3) -0.13660(17) 0.2949(2) 0.0500(12) Uani 0.634(16) 1 d PD A 1
H39A H 0.4032 -0.1461 0.2960 0.060 Uiso 0.634(16) 1 calc PR A 1
H39B H 0.3202 -0.1673 0.2838 0.060 Uiso 0.634(16) 1 calc PR A 1
C49 C 0.3152(3) -0.09506(16) 0.2425(2) 0.0471(11) Uani 0.634(16) 1 d PD A 1
H49A H 0.3278 -0.0978 0.2019 0.056 Uiso 0.634(16) 1 calc PR A 1
H49B H 0.2586 -0.0970 0.2243 0.056 Uiso 0.634(16) 1 calc PR A 1
O19' O 0.34391(18) -0.04831(10) 0.27996(16) 0.0463(8) Uani 0.366(16) 1 d PD A 5
C19' C 0.3942(12) -0.0581(6) 0.3543(7) 0.051(3) Uani 0.366(16) 1 d PD A 5
H19C H 0.3884 -0.0318 0.3856 0.061 Uiso 0.366(16) 1 calc PR A 5
H19D H 0.4488 -0.0601 0.3636 0.061 Uiso 0.366(16) 1 calc PR A 5
C29' C 0.363(4) -0.1113(7) 0.3634(12) 0.0709(18) Uani 0.366(16) 1 d PD A 5
H29C H 0.4002 -0.1297 0.4060 0.085 Uiso 0.366(16) 1 calc PR A 5
H29D H 0.3131 -0.1081 0.3657 0.085 Uiso 0.366(16) 1 calc PR A 5
C39' C 0.3533(3) -0.13660(17) 0.2949(2) 0.0500(12) Uani 0.366(16) 1 d PD A 5
H39C H 0.4037 -0.1459 0.2969 0.060 Uiso 0.366(16) 1 calc PR A 5
H39D H 0.3205 -0.1675 0.2840 0.060 Uiso 0.366(16) 1 calc PR A 5
C49' C 0.3152(3) -0.09506(16) 0.2425(2) 0.0471(11) Uani 0.366(16) 1 d PD A 5
H49C H 0.3278 -0.0978 0.2019 0.056 Uiso 0.366(16) 1 calc PR A 5
H49D H 0.2586 -0.0970 0.2243 0.056 Uiso 0.366(16) 1 calc PR A 5
C59 C 0.1178(3) -0.1486(2) 0.2620(3) 0.0633(15) Uani 1 1 d . . .
H59A H 0.0843 -0.1777 0.2385 0.095 Uiso 1 1 calc R . .
H59B H 0.1562 -0.1588 0.3096 0.095 Uiso 1 1 calc R . .
H59C H 0.1439 -0.1374 0.2338 0.095 Uiso 1 1 calc R . .
C69 C 0.0677(3) -0.10301(18) 0.2687(2) 0.0475(12) Uani 1 1 d . . .
C79 C 0.0948(3) -0.0747(2) 0.3290(3) 0.0605(14) Uani 1 1 d . . .
H79A H 0.1431 -0.0822 0.3679 0.073 Uiso 1 1 calc R . .
C89 C 0.0502(3) -0.0346(2) 0.3324(3) 0.0616(14) Uani 1 1 d . . .
H89A H 0.0687 -0.0140 0.3740 0.074 Uiso 1 1 calc R . .
C99 C -0.0211(3) -0.0238(2) 0.2764(3) 0.0589(14) Uani 1 1 d . . .
H99A H -0.0518 0.0032 0.2800 0.071 Uiso 1 1 calc R . .
C109 C -0.0456(3) -0.0519(2) 0.2177(3) 0.0598(14) Uani 1 1 d . . .
H10M H -0.0935 -0.0445 0.1781 0.072 Uiso 1 1 calc R . .
C119 C 0.0008(3) -0.09319(19) 0.2150(3) 0.0544(13) Uani 1 1 d . . .
H11U H -0.0169 -0.1140 0.1736 0.065 Uiso 1 1 calc R . .

loop_
_atom_site_aniso_label
_atom_site_aniso_U_11
_atom_site_aniso_U_22
_atom_site_aniso_U_33
_atom_site_aniso_U_23
_atom_site_aniso_U_13
_atom_site_aniso_U_12
K1 0.0177(4) 0.0263(4) 0.0306(4) 0.0005(3) 0.0104(3) 0.0021(3)
K2 0.0320(5) 0.0231(4) 0.0393(5) -0.0002(4) 0.0190(4) 0.0008(3)
Fe1 0.0147(2) 0.0207(3) 0.0192(2) 0.0003(2) 0.0076(2) 0.00078(19)
N11 0.0157(14) 0.0167(14) 0.0189(14) -0.0020(11) 0.0068(12) 0.0004(11)
N21 0.0188(14) 0.0178(14) 0.0189(14) 0.0000(11) 0.0094(12) 0.0014(11)
C11 0.0193(17) 0.0299(19) 0.0212(18) 0.0002(15) 0.0117(15) -0.0017(15)
C21 0.0193(17) 0.0160(16) 0.0238(18) -0.0008(14) 0.0108(15) 0.0000(13)
C31 0.0131(16) 0.0228(17) 0.0207(17) 0.0000(14) 0.0078(14) -0.0011(13)
C41 0.0156(16) 0.0176(16) 0.0207(17) -0.0036(14) 0.0071(14) 0.0019(13)
C51 0.0168(17) 0.0250(18) 0.0167(17) 0.0025(14) 0.0047(14) 0.0002(14)
C61 0.0247(19) 0.038(2) 0.0231(19) 0.0006(16) 0.0137(16) -0.0016(16)
C71 0.0222(19) 0.031(2) 0.0286(19) 0.0007(16) 0.0111(16) -0.0076(15)
C81 0.0206(19) 0.045(2) 0.0261(19) -0.0004(17) 0.0125(16) 0.0005(17)
C91 0.0177(18) 0.040(2) 0.0247(19) 0.0059(16) 0.0086(15) 0.0061(16)
C101 0.0236(19) 0.0280(19) 0.0178(18) -0.0006(15) 0.0023(15) -0.0052(15)
C111 0.0197(18) 0.033(2) 0.0216(18) -0.0032(16) 0.0040(15) -0.0012(15)
C12 0.0147(16) 0.0239(18) 0.0182(17) -0.0011(14) 0.0076(14) -0.0019(13)
C22 0.0179(17) 0.0255(18) 0.0183(17) -0.0004(14) 0.0082(14) -0.0022(14)
C32 0.0229(19) 0.0290(19) 0.0238(19) 0.0024(16) 0.0060(16) 0.0012(15)
C42 0.028(2) 0.036(2) 0.0191(19) -0.0069(16) -0.0011(16) -0.0027(17)
C52 0.028(2) 0.028(2) 0.026(2) -0.0077(16) 0.0044(17) -0.0061(16)
C62 0.0214(18) 0.0230(18) 0.0238(18) -0.0011(15) 0.0100(15) -0.0037(14)
C72 0.0204(18) 0.0223(18) 0.0225(18) 0.0013(14) 0.0070(15) -0.0004(14)
C82 0.0246(19) 0.0277(19) 0.031(2) 0.0013(16) 0.0114(17) 0.0055(16)
C92 0.032(2) 0.0240(19) 0.034(2) 0.0028(16) 0.0164(18) 0.0008(16)
C102 0.0279(19) 0.0211(18) 0.0223(18) -0.0005(15) 0.0094(16) -0.0007(15)
C112 0.032(2) 0.0221(19) 0.031(2) -0.0033(16) 0.0106(17) -0.0006(16)
C122 0.029(2) 0.026(2) 0.037(2) -0.0020(17) 0.0139(18) 0.0033(16)
C13 0.0154(16) 0.0236(17) 0.0162(16) 0.0030(14) 0.0040(14) -0.0008(14)
C23 0.0211(18) 0.0213(18) 0.0208(18) -0.0004(14) 0.0062(15) -0.0001(14)
C33 0.029(2) 0.0238(19) 0.0256(19) 0.0052(15) 0.0100(16) 0.0001(16)
C43 0.039(2) 0.030(2) 0.032(2) 0.0066(17) 0.0182(19) -0.0039(17)
C53 0.032(2) 0.034(2) 0.0263(19) -0.0004(16) 0.0167(17) 0.0008(17)
C63 0.0211(18) 0.0294(19) 0.0201(18) 0.0002(15) 0.0078(15) 0.0026(15)
C73 0.032(2) 0.0221(18) 0.029(2) 0.0026(15) 0.0165(17) 0.0031(16)
C83 0.036(2) 0.028(2) 0.0261(19) 0.0022(16) 0.0137(17) 0.0014(17)
C93 0.033(2) 0.027(2) 0.040(2) 0.0044(17) 0.0180(19) 0.0077(17)
C103 0.0243(19) 0.0268(19) 0.0247(18) 0.0011(15) 0.0128(16) 0.0012(15)
C113 0.033(2) 0.034(2) 0.028(2) -0.0003(17) 0.0158(18) 0.0082(17)
C123 0.030(2) 0.031(2) 0.039(2) -0.0103(18) 0.0165(19) 0.0033(17)
O14 0.0298(15) 0.0246(13) 0.0620(19) -0.0129(13) 0.0284(14) -0.0059(11)
C14 0.0190(18) 0.0224(18) 0.042(2) -0.0054(16) 0.0167(17) -0.0006(14)
C24 0.030(3) 0.022(4) 0.051(5) -0.004(3) 0.023(4) 0.004(3)
C34 0.042(7) 0.022(3) 0.094(10) 0.004(6) 0.038(8) 0.008(3)
C44 0.037(5) 0.044(5) 0.085(9) -0.030(6) 0.038(7) -0.019(4)
C54 0.035(4) 0.048(6) 0.049(5) -0.021(4) 0.023(4) -0.002(4)
C64 0.024(3) 0.037(6) 0.040(3) -0.007(3) 0.018(2) -0.012(5)
C14' 0.0190(18) 0.0224(18) 0.042(2) -0.0054(16) 0.0167(17) -0.0006(14)
C24' 0.030(3) 0.022(4) 0.051(5) -0.004(3) 0.023(4) 0.004(3)
C34' 0.042(7) 0.022(3) 0.094(10) 0.004(6) 0.038(8) 0.008(3)
C44' 0.037(5) 0.044(5) 0.085(9) -0.030(6) 0.038(7) -0.019(4)
C54' 0.035(4) 0.048(6) 0.049(5) -0.021(4) 0.023(4) -0.002(4)
C64' 0.024(3) 0.037(6) 0.040(3) -0.007(3) 0.018(2) -0.012(5)
O24 0.0181(12) 0.0206(12) 0.0316(14) -0.0031(11) 0.0099(11) -0.0006(10)
C74 0.0251(19) 0.0211(18) 0.0226(18) 0.0032(14) 0.0105(15) 0.0025(15)
C84 0.0226(18) 0.0233(18) 0.033(2) -0.0014(16) 0.0124(16) 0.0019(15)
C94 0.023(2) 0.027(2) 0.043(2) -0.0001(18) 0.0120(18) -0.0014(16)
C104 0.028(2) 0.029(2) 0.045(2) -0.0086(18) 0.0108(19) -0.0053(17)
C114 0.039(2) 0.024(2) 0.043(2) -0.0056(18) 0.018(2) 0.0028(17)
C124 0.0231(19) 0.028(2) 0.036(2) -0.0011(17) 0.0141(17) 0.0012(16)
Fe2 0.0151(2) 0.0205(3) 0.0195(3) -0.0010(2) 0.0066(2) 0.00108(19)
N15 0.0165(14) 0.0202(14) 0.0193(14) -0.0002(12) 0.0074(12) -0.0010(11)
N25 0.0197(15) 0.0209(15) 0.0185(14) 0.0010(12) 0.0063(12) 0.0014(12)
C15 0.0207(18) 0.0249(19) 0.0242(18) -0.0018(15) 0.0067(15) 0.0022(15)
C25 0.0174(17) 0.0186(16) 0.0229(18) 0.0019(14) 0.0107(15) -0.0011(13)
C35 0.0156(17) 0.0234(18) 0.0199(17) 0.0031(14) 0.0047(14) 0.0028(14)
C45 0.0203(17) 0.0225(17) 0.0182(17) -0.0006(14) 0.0083(14) -0.0040(14)
C55 0.0209(18) 0.030(2) 0.0228(19) -0.0045(15) 0.0027(15) 0.0017(15)
C65 0.0246(19) 0.0246(19) 0.029(2) -0.0048(15) 0.0117(16) 0.0049(15)
C75 0.029(2) 0.0213(18) 0.030(2) 0.0021(16) 0.0093(17) 0.0041(15)
C85 0.0211(19) 0.032(2) 0.038(2) -0.0083(18) 0.0107(17) 0.0038(16)
C95 0.018(2) 0.062(3) 0.046(3) -0.021(2) 0.0030(19) -0.0047(19)
C105 0.046(2) 0.033(2) 0.0194(19) 0.0008(16) 0.0057(18) 0.0047(18)
C115 0.0240(19) 0.034(2) 0.0229(19) -0.0068(16) 0.0009(16) -0.0046(16)
C16 0.0178(17) 0.0210(17) 0.0191(17) -0.0019(14) 0.0067(14) 0.0023(14)
C26 0.0162(17) 0.0208(17) 0.0212(17) -0.0040(14) 0.0072(14) 0.0005(13)
C36 0.0191(18) 0.0277(19) 0.0186(17) -0.0047(15) 0.0043(15) -0.0020(15)
C46 0.030(2) 0.036(2) 0.0147(17) 0.0001(15) 0.0072(16) -0.0039(17)
C56 0.028(2) 0.0282(19) 0.0270(19) 0.0035(16) 0.0167(17) -0.0016(16)
C66 0.0191(17) 0.0263(18) 0.0209(17) -0.0027(15) 0.0092(15) 0.0003(14)
C76 0.0202(18) 0.0264(18) 0.0193(17) -0.0019(15) 0.0076(15) -0.0021(14)
C86 0.0209(18) 0.037(2) 0.0255(19) -0.0054(16) 0.0118(16) -0.0006(16)
C96 0.032(2) 0.028(2) 0.033(2) -0.0033(17) 0.0127(18) -0.0068(16)
C106 0.0233(19) 0.033(2) 0.0236(19) -0.0005(16) 0.0120(16) -0.0044(16)
C116 0.031(2) 0.032(2) 0.050(3) -0.0058(19) 0.023(2) -0.0037(17)
C126 0.0230(19) 0.037(2) 0.037(2) -0.0043(18) 0.0157(18) -0.0054(17)
C17 0.0233(18) 0.0188(17) 0.0197(17) -0.0035(14) 0.0054(15) -0.0013(14)
C27 0.0256(19) 0.0226(18) 0.028(2) -0.0008(15) 0.0083(16) 0.0004(15)
C37 0.038(2) 0.025(2) 0.037(2) -0.0019(17) 0.0158(19) -0.0067(17)
C47 0.049(3) 0.0198(19) 0.037(2) -0.0081(17) 0.020(2) -0.0009(17)
C57 0.046(2) 0.029(2) 0.031(2) -0.0069(17) 0.0228(19) -0.0012(18)
C67 0.032(2) 0.0251(19) 0.0236(19) -0.0012(15) 0.0113(16) -0.0008(16)
C77 0.035(2) 0.0239(19) 0.044(2) 0.0060(18) 0.0224(19) 0.0009(16)
C87 0.052(3) 0.041(2) 0.038(2) 0.007(2) 0.028(2) 0.009(2)
C97 0.043(3) 0.092(4) 0.060(3) 0.014(3) 0.027(3) -0.011(3)
C107 0.036(2) 0.027(2) 0.0262(19) -0.0025(16) 0.0180(17) -0.0022(16)
C117 0.040(2) 0.032(2) 0.032(2) 0.0007(17) 0.0203(19) 0.0006(18)
C127 0.047(3) 0.040(2) 0.028(2) -0.0005(18) 0.021(2) -0.0045(19)
O18 0.0238(13) 0.0227(13) 0.0272(13) 0.0029(11) 0.0119(11) 0.0052(10)
C18 0.0247(19) 0.0182(17) 0.0247(19) 0.0035(14) 0.0085(16) -0.0021(14)
C28 0.025(2) 0.0269(19) 0.035(2) 0.0029(17) 0.0116(17) 0.0029(15)
C38 0.031(2) 0.036(2) 0.043(3) 0.015(2) 0.003(2) 0.0059(18)
C48 0.053(3) 0.051(3) 0.031(2) 0.011(2) 0.013(2) 0.001(2)
C58 0.052(3) 0.040(2) 0.040(2) 0.005(2) 0.029(2) 0.004(2)
C68 0.032(2) 0.027(2) 0.033(2) 0.0026(17) 0.0169(18) 0.0054(16)
O28 0.0192(12) 0.0238(13) 0.0254(13) 0.0008(10) 0.0119(10) 0.0021(10)
C78 0.0277(19) 0.0228(18) 0.0213(18) -0.0031(14) 0.0150(16) -0.0010(15)
C88 0.0219(19) 0.0277(19) 0.031(2) -0.0017(16) 0.0124(16) 0.0007(15)
C98 0.033(2) 0.029(2) 0.034(2) -0.0021(17) 0.0194(18) -0.0058(17)
C108 0.039(2) 0.0236(19) 0.033(2) 0.0027(16) 0.0221(19) 0.0023(17)
C118 0.035(2) 0.029(2) 0.028(2) 0.0027(16) 0.0180(18) 0.0088(17)
C128 0.0253(19) 0.0292(19) 0.0227(18) 0.0000(15) 0.0135(16) 0.0022(15)
O19 0.061(2) 0.0284(15) 0.0437(18) 0.0010(13) 0.0187(16) -0.0081(14)
C19 0.060(7) 0.033(3) 0.039(3) 0.012(2) 0.004(5) 0.001(5)
C29 0.106(5) 0.042(3) 0.053(3) 0.007(3) 0.025(3) -0.012(3)
C39 0.058(3) 0.037(2) 0.049(3) 0.007(2) 0.017(2) 0.005(2)
C49 0.059(3) 0.032(2) 0.049(3) -0.002(2) 0.022(2) -0.006(2)
O19' 0.061(2) 0.0284(15) 0.0437(18) 0.0010(13) 0.0187(16) -0.0081(14)
C19' 0.060(7) 0.033(3) 0.039(3) 0.012(2) 0.004(5) 0.001(5)
C29' 0.106(5) 0.042(3) 0.053(3) 0.007(3) 0.025(3) -0.012(3)
C39' 0.058(3) 0.037(2) 0.049(3) 0.007(2) 0.017(2) 0.005(2)
C49' 0.059(3) 0.032(2) 0.049(3) -0.002(2) 0.022(2) -0.006(2)
C59 0.048(3) 0.065(3) 0.074(4) 0.021(3) 0.025(3) 0.004(3)
C69 0.069(3) 0.048(3) 0.032(2) -0.009(2) 0.029(2) -0.032(2)
C79 0.054(3) 0.072(4) 0.048(3) 0.009(3) 0.017(3) -0.006(3)
C89 0.071(4) 0.056(3) 0.062(3) 0.011(3) 0.033(3) 0.007(3)
C99 0.087(4) 0.049(3) 0.056(3) 0.006(3) 0.046(3) 0.003(3)
C109 0.052(3) 0.069(4) 0.055(3) 0.012(3) 0.021(3) -0.001(3)
C119 0.062(3) 0.049(3) 0.060(3) -0.002(2) 0.035(3) -0.008(3)

loop_
_atom_type_symbol
_atom_type_description
_atom_type_scat_dispersion_real
_atom_type_scat_dispersion_imag
_atom_type_scat_source
C C 0.0033 0.0016 'International Tables Vol C Tables 4.2.6.8 and 6.1.1.4'
H H 0.0000 0.0000 'International Tables Vol C Tables 4.2.6.8 and 6.1.1.4'
N N 0.0061 0.0033 'International Tables Vol C Tables 4.2.6.8 and 6.1.1.4'
O O 0.0106 0.0060 'International Tables Vol C Tables 4.2.6.8 and 6.1.1.4'
K K 0.2009 0.2494 'International Tables Vol C Tables 4.2.6.8 and 6.1.1.4'
Fe Fe 0.3463 0.8444 'International Tables Vol C Tables 4.2.6.8 and 6.1.1.4'

loop_
_geom_angle_atom_site_label_1
_geom_angle_atom_site_label_2
_geom_angle_atom_site_label_3
_geom_angle
O28 K1 O14 147.50(8)
O28 K1 O24 131.60(8)
O14 K1 O24 64.70(7)
O28 K1 O18 62.07(7)
O14 K1 O18 105.66(7)
O24 K1 O18 165.95(8)
O19 K2 O18 116.39(9)
O19 K2 C54' 99.0(4)
O18 K2 C54' 132.2(3)
O19 K2 C54 112.7(2)
O18 K2 C54 122.93(18)
C54' K2 C54 14.0(3)
O19 K2 C64' 119.1(4)
O18 K2 C64' 105.9(3)
C54' K2 C64' 26.3(3)
C54 K2 C64' 20.0(3)
O19 K2 C44 87.2(2)
O18 K2 C44 141.12(15)
C54' K2 C44 11.8(3)
C54 K2 C44 25.6(2)
C64' K2 C44 36.7(4)
O19 K2 C37 81.77(10)
O18 K2 C37 107.16(9)
C54' K2 C37 108.9(3)
C54 K2 C37 106.91(15)
C64' K2 C37 125.4(3)
C44 K2 C37 106.48(17)
O19 K2 C44' 75.4(4)
O18 K2 C44' 138.8(3)
C54' K2 C44' 25.3(4)
C54 K2 C44' 39.1(4)
C64' K2 C44' 44.5(4)
C44 K2 C44' 15.4(3)
C37 K2 C44' 113.7(3)
O19 K2 C47 94.89(10)
O18 K2 C47 119.70(9)
C54' K2 C47 85.7(3)
C54 K2 C47 82.02(15)
C64' K2 C47 100.2(3)
C44 K2 C47 85.78(19)
C37 K2 C47 25.20(10)
C44' K2 C47 96.6(3)
O19 K2 C27 92.50(10)
O18 K2 C27 82.21(8)
C54' K2 C27 129.4(4)
C54 K2 C27 123.01(16)
C64' K2 C27 136.4(3)
C44 K2 C27 129.74(18)
C37 K2 C27 24.95(9)
C44' K2 C27 138.5(3)
C47 K2 C27 44.13(10)
O19 K2 C57 119.49(10)
O18 K2 C57 105.01(9)
C54' K2 C57 81.5(4)
C54 K2 C57 72.68(17)
C64' K2 C57 86.4(3)
C44 K2 C57 86.5(2)
C37 K2 C57 43.57(10)
C44' K2 C57 101.0(4)
C47 K2 C57 24.62(10)
C27 K2 C57 50.68(10)
O19 K2 C64 126.1(2)
O18 K2 C64 99.03(18)
C54' K2 C64 33.4(4)
C54 K2 C64 25.14(18)
C64' K2 C64 7.6(5)
C44 K2 C64 44.2(2)
C37 K2 C64 126.39(14)
C44' K2 C64 52.0(4)
C47 K2 C64 101.42(14)
C27 K2 C64 133.46(16)
C57 K2 C64 85.07(14)
O19 K2 C34 76.42(17)
O18 K2 C34 128.09(16)
C54' K2 C34 30.6(5)
C54 K2 C34 43.1(2)
C64' K2 C34 42.7(4)
C44 K2 C34 24.0(2)
C37 K2 C34 124.71(17)
C44' K2 C34 11.3(3)
C47 K2 C34 107.88(18)
C27 K2 C34 149.64(17)
C57 K2 C34 110.54(19)
C64 K2 C34 49.7(2)
O19 K2 C67 132.26(10)
O18 K2 C67 80.78(8)
C54' K2 C67 99.0(4)
C54 K2 C67 87.22(19)
C64' K2 C67 94.7(3)
C44 K2 C67 106.7(2)
C37 K2 C67 50.56(10)
C44' K2 C67 122.0(4)
C47 K2 C67 43.31(9)
C27 K2 C67 43.43(9)
C57 K2 C67 24.29(9)
C64 K2 C67 90.49(16)
C34 K2 C67 129.64(19)
O19 K2 C17 116.87(10)
O18 K2 C17 69.57(8)
C54' K2 C17 122.6(4)
C54 K2 C17 111.29(19)
C64' K2 C17 117.9(3)
C44 K2 C17 128.9(2)
C37 K2 C17 43.10(9)
C44' K2 C17 143.4(4)
C47 K2 C17 50.19(9)
C27 K2 C17 24.56(8)
C57 K2 C17 42.51(9)
C64 K2 C17 112.89(17)
C34 K2 C17 152.82(19)
C67 K2 C17 24.12(8)
O19 K2 C14 111.95(10)
O18 K2 C14 91.31(8)
C54' K2 C14 43.9(3)
C54 K2 C14 43.08(14)
C64' K2 C14 24.2(2)
C44 K2 C14 50.12(15)
C37 K2 C14 149.53(10)
C44' K2 C14 49.8(3)
C47 K2 C14 124.33(10)
C27 K2 C14 154.92(10)
C57 K2 C14 108.94(10)
C64 K2 C14 23.91(13)
C34 K2 C14 42.03(15)
C67 K2 C14 111.69(9)
C17 K2 C14 131.12(9)
O19 K2 C24 88.70(14)
O18 K2 C24 104.78(14)
C54' K2 C24 42.2(3)
C54 K2 C24 49.14(19)
C64' K2 C24 37.5(3)
C44 K2 C24 41.9(2)
C37 K2 C24 147.65(15)
C44' K2 C24 34.1(3)
C47 K2 C24 127.39(16)
C27 K2 C24 171.50(16)
C57 K2 C24 121.79(16)
C64 K2 C24 41.55(19)
C34 K2 C24 23.44(16)
C67 K2 C24 131.98(15)
C17 K2 C24 153.96(14)
C14 K2 C24 23.41(13)
O19 K2 C34' 72.2(3)
O18 K2 C34' 119.1(3)
C54' K2 C34' 41.9(4)
C54 K2 C34' 53.4(3)
C64' K2 C34' 48.9(4)
C44 K2 C34' 36.1(4)
C37 K2 C34' 133.2(3)
C44' K2 C34' 22.7(3)
C47 K2 C34' 119.1(3)
C27 K2 C34' 157.5(3)
C57 K2 C34' 122.6(3)
C64 K2 C34' 54.9(3)
C34 K2 C34' 12.1(3)
C67 K2 C34' 140.7(4)
C17 K2 C34' 164.5(3)
C14 K2 C34' 41.2(3)
C24 K2 C34' 18.4(3)
O14 Fe1 O24 92.96(10)
O14 Fe1 N11 127.47(11)
O24 Fe1 N11 111.50(10)
O14 Fe1 N21 113.55(11)
O24 Fe1 N21 119.66(10)
N11 Fe1 N21 94.08(11)
C21 N11 C12 126.0(3)
C21 N11 Fe1 121.2(2)
C12 N11 Fe1 112.71(19)
C41 N21 C13 124.7(3)
C41 N21 Fe1 119.0(2)
C13 N21 Fe1 116.3(2)
C81 C11 C61 104.6(3)
C81 C11 C71 109.6(3)
C61 C11 C71 107.6(3)
C81 C11 C21 112.4(3)
C61 C11 C21 116.8(3)
C71 C11 C21 105.7(3)
N11 C21 C31 120.2(3)
N11 C21 C11 126.2(3)
C31 C21 C11 113.4(3)
C21 C31 C41 133.7(3)
C21 C31 H31A 113.1
C41 C31 H31A 113.1
N21 C41 C31 121.2(3)
N21 C41 C51 125.4(3)
C31 C41 C51 113.2(3)
C91 C51 C111 107.0(3)
C91 C51 C101 109.6(3)
C111 C51 C101 105.7(3)
C91 C51 C41 110.6(3)
C111 C51 C41 117.3(3)
C101 C51 C41 106.3(3)
C11 C61 H61A 109.5
C11 C61 H61B 109.5
H61A C61 H61B 109.5
C11 C61 H61C 109.5
H61A C61 H61C 109.5
H61B C61 H61C 109.5
C11 C71 H71A 109.5
C11 C71 H71B 109.5
H71A C71 H71B 109.5
C11 C71 H71C 109.5
H71A C71 H71C 109.5
H71B C71 H71C 109.5
C11 C81 H81A 109.5
C11 C81 H81B 109.5
H81A C81 H81B 109.5
C11 C81 H81C 109.5
H81A C81 H81C 109.5
H81B C81 H81C 109.5
C51 C91 H91A 109.5
C51 C91 H91B 109.5
H91A C91 H91B 109.5
C51 C91 H91C 109.5
H91A C91 H91C 109.5
H91B C91 H91C 109.5
C51 C101 H10A 109.5
C51 C101 H10B 109.5
H10A C101 H10B 109.5
C51 C101 H10C 109.5
H10A C101 H10C 109.5
H10B C101 H10C 109.5
C51 C111 H11A 109.5
C51 C111 H11B 109.5
H11A C111 H11B 109.5
C51 C111 H11C 109.5
H11A C111 H11C 109.5
H11B C111 H11C 109.5
C62 C12 C22 120.6(3)
C62 C12 N11 118.4(3)
C22 C12 N11 120.7(3)
C32 C22 C12 118.1(3)
C32 C22 C72 118.5(3)
C12 C22 C72 123.4(3)
C42 C32 C22 121.9(3)
C42 C32 H32A 119.0
C22 C32 H32A 119.0
C32 C42 C52 119.5(3)
C32 C42 H42A 120.2
C52 C42 H42A 120.2
C42 C52 C62 121.6(3)
C42 C52 H52A 119.2
C62 C52 H52A 119.2
C52 C62 C12 118.1(3)
C52 C62 C102 120.7(3)
C12 C62 C102 121.2(3)
C22 C72 C92 112.6(3)
C22 C72 C82 110.0(3)
C92 C72 C82 108.6(3)
C22 C72 H72A 108.5
C92 C72 H72A 108.5
C82 C72 H72A 108.5
C72 C82 H82A 109.5
C72 C82 H82B 109.5
H82A C82 H82B 109.5
C72 C82 H82C 109.5
H82A C82 H82C 109.5
H82B C82 H82C 109.5
C72 C92 H92A 109.5
C72 C92 H92B 109.5
H92A C92 H92B 109.5
C72 C92 H92C 109.5
H92A C92 H92C 109.5
H92B C92 H92C 109.5
C62 C102 C112 113.0(3)
C62 C102 C122 113.7(3)
C112 C102 C122 108.0(3)
C62 C102 H10D 107.3
C112 C102 H10D 107.3
C122 C102 H10D 107.3
C102 C112 H11D 109.5
C102 C112 H11E 109.5
H11D C112 H11E 109.5
C102 C112 H11F 109.5
H11D C112 H11F 109.5
H11E C112 H11F 109.5
C102 C122 H12A 109.5
C102 C122 H12B 109.5
H12A C122 H12B 109.5
C102 C122 H12C 109.5
H12A C122 H12C 109.5
H12B C122 H12C 109.5
C23 C13 C63 120.7(3)
C23 C13 N21 119.6(3)
C63 C13 N21 119.4(3)
C33 C23 C13 118.0(3)
C33 C23 C73 118.3(3)
C13 C23 C73 123.7(3)
C43 C33 C23 122.5(3)
C43 C33 H33A 118.8
C23 C33 H33A 118.8
C33 C43 C53 118.4(3)
C33 C43 H43A 120.8
C53 C43 H43A 120.8
C43 C53 C63 122.3(3)
C43 C53 H53A 118.9
C63 C53 H53A 118.9
C53 C63 C13 118.1(3)
C53 C63 C103 119.6(3)
C13 C63 C103 122.3(3)
C23 C73 C83 110.8(3)
C23 C73 C93 112.7(3)
C83 C73 C93 109.6(3)
C23 C73 H73A 107.9
C83 C73 H73A 107.9
C93 C73 H73A 107.9
C73 C83 H83A 109.5
C73 C83 H83B 109.5
H83A C83 H83B 109.5
C73 C83 H83C 109.5
H83A C83 H83C 109.5
H83B C83 H83C 109.5
C73 C93 H93A 109.5
C73 C93 H93B 109.5
H93A C93 H93B 109.5
C73 C93 H93C 109.5
H93A C93 H93C 109.5
H93B C93 H93C 109.5
C63 C103 C123 113.5(3)
C63 C103 C113 110.5(3)
C123 C103 C113 109.4(3)
C63 C103 H10E 107.7
C123 C103 H10E 107.7
C113 C103 H10E 107.7
C103 C113 H11G 109.5
C103 C113 H11H 109.5
H11G C113 H11H 109.5
C103 C113 H11I 109.5
H11G C113 H11I 109.5
H11H C113 H11I 109.5
C103 C123 H12D 109.5
C103 C123 H12E 109.5
H12D C123 H12E 109.5
C103 C123 H12F 109.5
H12D C123 H12F 109.5
H12E C123 H12F 109.5
C14 O14 Fe1 134.8(2)
C14 O14 K1 114.7(2)
Fe1 O14 K1 101.45(10)
O14 C14 C64 116.8(5)
O14 C14 C24 125.0(5)
C64 C14 C24 118.2(5)
O14 C14 K2 118.1(2)
C64 C14 K2 71.8(6)
C24 C14 K2 80.0(5)
C34 C24 C14 120.3(7)
C34 C24 K2 71.3(6)
C14 C24 K2 76.6(5)
C34 C24 H24A 119.9
C14 C24 H24A 119.9
K2 C24 H24A 123.7
C44 C34 C24 121.3(8)
C44 C34 K2 71.1(5)
C24 C34 K2 85.3(6)
C44 C34 H34A 119.4
C24 C34 H34A 119.4
K2 C34 H34A 114.4
C34 C44 C54 119.5(7)
C34 C44 K2 84.8(5)
C54 C44 K2 74.9(5)
C34 C44 H44A 120.2
C54 C44 H44A 120.2
K2 C44 H44A 110.4
C44 C54 C64 121.0(7)
C44 C54 K2 79.6(5)
C64 C54 K2 85.3(7)
C44 C54 H54A 119.5
C64 C54 H54A 119.5
K2 C54 H54A 105.5
C54 C64 C14 119.5(6)
C54 C64 K2 69.6(6)
C14 C64 K2 84.3(6)
C54 C64 H64A 120.3
C14 C64 H64A 120.3
K2 C64 H64A 116.4
C34' C24' K2 76.7(14)
C34' C24' H24B 119.9
K2 C24' H24B 119.6
C44' C34' C24' 120.6(15)
C44' C34' K2 65.8(14)
C24' C34' K2 80.4(14)
C44' C34' H34B 119.7
C24' C34' H34B 119.7
K2 C34' H34B 125.6
C34' C44' C54' 122.0(14)
C34' C44' K2 91.4(16)
C54' C44' K2 72.9(13)
C34' C44' H44B 119.0
C54' C44' H44B 119.0
K2 C44' H44B 106.0
C44' C54' C64' 117.9(14)
C44' C54' K2 81.8(14)
C64' C54' K2 78.0(16)
C44' C54' H54B 121.1
C64' C54' H54B 121.1
K2 C54' H54B 109.9
C54' C64' K2 75.7(15)
C54' C64' H64B 119.0
K2 C64' H64B 103.1
C74 O24 Fe1 125.9(2)
C74 O24 K1 128.8(2)
Fe1 O24 K1 100.21(9)
O24 C74 C124 120.7(3)
O24 C74 C84 122.5(3)
C124 C74 C84 116.8(3)
C94 C84 C74 121.0(3)
C94 C84 H84A 119.5
C74 C84 H84A 119.5
C104 C94 C84 121.2(4)
C104 C94 H94A 119.4
C84 C94 H94A 119.4
C114 C104 C94 118.5(4)
C114 C104 H10F 120.7
C94 C104 H10F 120.7
C124 C114 C104 120.8(4)
C124 C114 H11J 119.6
C104 C114 H11J 119.6
C114 C124 C74 121.6(3)
C114 C124 H12G 119.2
C74 C124 H12G 119.2
O28 Fe2 O18 90.00(9)
O28 Fe2 N15 115.68(10)
O18 Fe2 N15 130.98(10)
O28 Fe2 N25 116.01(10)
O18 Fe2 N25 111.81(10)
N15 Fe2 N25 94.14(11)
C25 N15 C16 124.0(3)
C25 N15 Fe2 118.1(2)
C16 N15 Fe2 117.9(2)
C45 N25 C17 124.8(3)
C45 N25 Fe2 119.6(2)
C17 N25 Fe2 115.4(2)
C65 C15 C75 104.4(3)
C65 C15 C85 107.2(3)
C75 C15 C85 109.1(3)
C65 C15 C25 117.2(3)
C75 C15 C25 107.0(3)
C85 C15 C25 111.6(3)
N15 C25 C35 121.5(3)
N15 C25 C15 125.6(3)
C35 C25 C15 112.7(3)
C25 C35 C45 133.5(3)
C25 C35 H35A 113.3
C45 C35 H35A 113.3
N25 C45 C35 121.2(3)
N25 C45 C55 126.5(3)
C35 C45 C55 112.2(3)
C105 C55 C115 106.4(3)
C105 C55 C95 109.2(3)
C115 C55 C95 105.2(3)
C105 C55 C45 107.7(3)
C115 C55 C45 118.2(3)
C95 C55 C45 109.9(3)
C15 C65 H65A 109.5
C15 C65 H65B 109.5
H65A C65 H65B 109.5
C15 C65 H65C 109.5
H65A C65 H65C 109.5
H65B C65 H65C 109.5
C15 C75 H75A 109.5
C15 C75 H75B 109.5
H75A C75 H75B 109.5
C15 C75 H75C 109.5
H75A C75 H75C 109.5
H75B C75 H75C 109.5
C15 C85 H85A 109.5
C15 C85 H85B 109.5
H85A C85 H85B 109.5
C15 C85 H85C 109.5
H85A C85 H85C 109.5
H85B C85 H85C 109.5
C55 C95 H95A 109.5
C55 C95 H95B 109.5
H95A C95 H95B 109.5
C55 C95 H95C 109.5
H95A C95 H95C 109.5
H95B C95 H95C 109.5
C55 C105 H10G 109.5
C55 C105 H10H 109.5
H10G C105 H10H 109.5
C55 C105 H10I 109.5
H10G C105 H10I 109.5
H10H C105 H10I 109.5
C55 C115 H11K 109.5
C55 C115 H11L 109.5
H11K C115 H11L 109.5
C55 C115 H11M 109.5
H11K C115 H11M 109.5
H11L C115 H11M 109.5
C66 C16 C26 119.6(3)
C66 C16 N15 120.5(3)
C26 C16 N15 119.5(3)
C36 C26 C16 118.2(3)
C36 C26 C76 118.9(3)
C16 C26 C76 122.9(3)
C46 C36 C26 122.5(3)
C46 C36 H36A 118.7
C26 C36 H36A 118.7
C36 C46 C56 118.6(3)
C36 C46 H46A 120.7
C56 C46 H46A 120.7
C46 C56 C66 121.9(3)
C46 C56 H56A 119.0
C66 C56 H56A 119.0
C56 C66 C16 119.0(3)
C56 C66 C106 117.4(3)
C16 C66 C106 123.5(3)
C26 C76 C86 110.6(3)
C26 C76 C96 113.1(3)
C86 C76 C96 109.7(3)
C26 C76 H76A 107.7
C86 C76 H76A 107.7
C96 C76 H76A 107.7
C76 C86 H86A 109.5
C76 C86 H86B 109.5
H86A C86 H86B 109.5
C76 C86 H86C 109.5
H86A C86 H86C 109.5
H86B C86 H86C 109.5
C76 C96 H96A 109.5
C76 C96 H96B 109.5
H96A C96 H96B 109.5
C76 C96 H96C 109.5
H96A C96 H96C 109.5
H96B C96 H96C 109.5
C66 C106 C126 111.7(3)
C66 C106 C116 110.5(3)
C126 C106 C116 109.7(3)
C66 C106 H10J 108.3
C126 C106 H10J 108.3
C116 C106 H10J 108.3
C106 C116 H11N 109.5
C106 C116 H11O 109.5
H11N C116 H11O 109.5
C106 C116 H11P 109.5
H11N C116 H11P 109.5
H11O C116 H11P 109.5
C106 C126 H12H 109.5
C106 C126 H12I 109.5
H12H C126 H12I 109.5
C106 C126 H12J 109.5
H12H C126 H12J 109.5
H12I C126 H12J 109.5
C67 C17 C27 120.2(3)
C67 C17 N25 120.1(3)
C27 C17 N25 119.6(3)
C67 C17 K2 77.3(2)
C27 C17 K2 72.40(19)
N25 C17 K2 118.1(2)
C37 C27 C17 118.8(3)
C37 C27 C77 119.0(3)
C17 C27 C77 122.2(3)
C37 C27 K2 74.1(2)
C17 C27 K2 83.0(2)
C77 C27 K2 113.4(2)
C47 C37 C27 121.4(4)
C47 C37 K2 78.6(2)
C27 C37 K2 80.9(2)
C47 C37 H37A 119.3
C27 C37 H37A 119.3
K2 C37 H37A 111.3
C57 C47 C37 119.2(3)
C57 C47 K2 80.2(2)
C37 C47 K2 76.2(2)
C57 C47 H47A 120.4
C37 C47 H47A 120.4
K2 C47 H47A 113.8
C47 C57 C67 122.0(4)
C47 C57 K2 75.2(2)
C67 C57 K2 82.4(2)
C47 C57 H57A 119.0
C67 C57 H57A 119.0
K2 C57 H57A 113.6
C57 C67 C17 118.2(3)
C57 C67 C107 118.4(3)
C17 C67 C107 123.4(3)
C57 C67 K2 73.4(2)
C17 C67 K2 78.6(2)
C107 C67 K2 119.5(2)
C27 C77 C97 112.7(4)
C27 C77 C87 110.0(3)
C97 C77 C87 109.4(3)
C27 C77 H77A 108.2
C97 C77 H77A 108.2
C87 C77 H77A 108.2
C77 C87 H87A 109.5
C77 C87 H87B 109.5
H87A C87 H87B 109.5
C77 C87 H87C 109.5
H87A C87 H87C 109.5
H87B C87 H87C 109.5
C77 C97 H97A 109.5
C77 C97 H97B 109.5
H97A C97 H97B 109.5
C77 C97 H97C 109.5
H97A C97 H97C 109.5
H97B C97 H97C 109.5
C67 C107 C117 111.1(3)
C67 C107 C127 112.4(3)
C117 C107 C127 109.4(3)
C67 C107 H10K 107.9
C117 C107 H10K 107.9
C127 C107 H10K 107.9
C107 C117 H11Q 109.5
C107 C117 H11R 109.5
H11Q C117 H11R 109.5
C107 C117 H11S 109.5
H11Q C117 H11S 109.5
H11R C117 H11S 109.5
C107 C127 H12K 109.5
C107 C127 H12L 109.5
H12K C127 H12L 109.5
C107 C127 H12M 109.5
H12K C127 H12M 109.5
H12L C127 H12M 109.5
C18 O18 Fe2 129.2(2)
C18 O18 K2 96.16(19)
Fe2 O18 K2 122.82(11)
C18 O18 K1 102.54(19)
Fe2 O18 K1 100.51(9)
K2 O18 K1 100.99(8)
O18 C18 C28 120.3(3)
O18 C18 C68 122.3(3)
C28 C18 C68 117.3(3)
C38 C28 C18 121.1(4)
C38 C28 H28A 119.5
C18 C28 H28A 119.5
C48 C38 C28 120.3(4)
C48 C38 H38A 119.8
C28 C38 H38A 119.8
C58 C48 C38 119.1(4)
C58 C48 H48A 120.5
C38 C48 H48A 120.5
C48 C58 C68 121.4(4)
C48 C58 H58A 119.3
C68 C58 H58A 119.3
C58 C68 C18 120.7(4)
C58 C68 H68A 119.6
C18 C68 H68A 119.6
C78 O28 Fe2 128.9(2)
C78 O28 K1 121.4(2)
Fe2 O28 K1 106.53(9)
O28 C78 C88 120.5(3)
O28 C78 C128 122.7(3)
C88 C78 C128 116.8(3)
C98 C88 C78 122.3(3)
C98 C88 H88A 118.8
C78 C88 H88A 118.8
C88 C98 C108 119.9(3)
C88 C98 H98A 120.1
C108 C98 H98A 120.1
C118 C108 C98 118.9(3)
C118 C108 H10L 120.5
C98 C108 H10L 120.5
C108 C118 C128 121.2(4)
C108 C118 H11T 119.4
C128 C118 H11T 119.4
C118 C128 C78 120.9(3)
C118 C128 H12N 119.6
C78 C128 H12N 119.6
C49 O19 C19 108.8(4)
C49 O19 K2 117.8(2)
C19 O19 K2 133.3(4)
O19 C19 C29 102.6(6)
O19 C19 H19A 111.2
C29 C19 H19A 111.2
O19 C19 H19B 111.2
C29 C19 H19B 111.2
H19A C19 H19B 109.2
C39 C29 C19 107.5(7)
C39 C29 H29A 110.2
C19 C29 H29A 110.2
C39 C29 H29B 110.2
C19 C29 H29B 110.2
H29A C29 H29B 108.5
C49 C39 C29 103.2(8)
C49 C39 H39A 111.1
C29 C39 H39A 111.1
C49 C39 H39B 111.1
C29 C39 H39B 111.1
H39A C39 H39B 109.1
O19 C49 C39 106.0(4)
O19 C49 H49A 110.5
C39 C49 H49A 110.5
O19 C49 H49B 110.5
C39 C49 H49B 110.5
H49A C49 H49B 108.7
C29' C19' H19C 111.7
C29' C19' H19D 111.7
H19C C19' H19D 109.5
C19' C29' H29C 111.9
C19' C29' H29D 111.9
H29C C29' H29D 109.6
C69 C59 H59A 109.5
C69 C59 H59B 109.5
H59A C59 H59B 109.5
C69 C59 H59C 109.5
H59A C59 H59C 109.5
H59B C59 H59C 109.5
C119 C69 C79 121.4(5)
C119 C69 C59 118.9(4)
C79 C69 C59 119.8(5)
C69 C79 C89 118.2(5)
C69 C79 H79A 120.9
C89 C79 H79A 120.9
C79 C89 C99 121.4(5)
C79 C89 H89A 119.3
C99 C89 H89A 119.3
C109 C99 C89 119.0(5)
C109 C99 H99A 120.5
C89 C99 H99A 120.5
C99 C109 C119 119.0(5)
C99 C109 H10M 120.5
C119 C109 H10M 120.5
C69 C119 C109 121.1(5)
C69 C119 H11U 119.5
C109 C119 H11U 119.5

loop_
_geom_bond_atom_site_label_1
_geom_bond_atom_site_label_2
_geom_bond_distance
K1 O28 2.657(2)
K1 O14 2.674(3)
K1 O24 2.677(2)
K1 O18 2.818(2)
K2 O19 2.602(3)
K2 O18 2.640(2)
K2 C54' 3.07(2)
K2 C54 3.088(8)
K2 C64' 3.10(3)
K2 C44 3.146(8)
K2 C37 3.162(4)
K2 C44' 3.18(2)
K2 C47 3.191(4)
K2 C27 3.246(4)
K2 C57 3.253(4)
K2 C64 3.285(14)
K2 C34 3.311(9)
K2 C67 3.365(4)
K2 C17 3.380(3)
K2 C14 3.440(3)
K2 C24 3.484(13)
K2 C34' 3.49(2)
Fe1 O14 1.953(3)
Fe1 O24 1.995(2)
Fe1 N11 2.025(3)
Fe1 N21 2.031(3)
N11 C21 1.334(4)
N11 C12 1.437(4)
N21 C41 1.342(4)
N21 C13 1.436(4)
C11 C81 1.543(5)
C11 C61 1.546(5)
C11 C71 1.547(5)
C11 C21 1.571(5)
C21 C31 1.408(5)
C31 C41 1.411(5)
C31 H31A 0.9500
C41 C51 1.563(4)
C51 C91 1.535(5)
C51 C111 1.539(5)
C51 C101 1.546(5)
C61 H61A 0.9800
C61 H61B 0.9800
C61 H61C 0.9800
C71 H71A 0.9800
C71 H71B 0.9800
C71 H71C 0.9800
C81 H81A 0.9800
C81 H81B 0.9800
C81 H81C 0.9800
C91 H91A 0.9800
C91 H91B 0.9800
C91 H91C 0.9800
C101 H10A 0.9800
C101 H10B 0.9800
C101 H10C 0.9800
C111 H11A 0.9800
C111 H11B 0.9800
C111 H11C 0.9800
C12 C62 1.410(5)
C12 C22 1.413(5)
C22 C32 1.388(5)
C22 C72 1.513(5)
C32 C42 1.371(5)
C32 H32A 0.9500
C42 C52 1.381(5)
C42 H42A 0.9500
C52 C62 1.393(5)
C52 H52A 0.9500
C62 C102 1.515(5)
C72 C92 1.528(5)
C72 C82 1.531(5)
C72 H72A 1.0000
C82 H82A 0.9800
C82 H82B 0.9800
C82 H82C 0.9800
C92 H92A 0.9800
C92 H92B 0.9800
C92 H92C 0.9800
C102 C112 1.527(5)
C102 C122 1.534(5)
C102 H10D 1.0000
C112 H11D 0.9800
C112 H11E 0.9800
C112 H11F 0.9800
C122 H12A 0.9800
C122 H12B 0.9800
C122 H12C 0.9800
C13 C23 1.405(5)
C13 C63 1.410(5)
C23 C33 1.401(5)
C23 C73 1.516(5)
C33 C43 1.372(5)
C33 H33A 0.9500
C43 C53 1.386(5)
C43 H43A 0.9500
C53 C63 1.394(5)
C53 H53A 0.9500
C63 C103 1.511(5)
C73 C83 1.523(5)
C73 C93 1.528(5)
C73 H73A 1.0000
C83 H83A 0.9800
C83 H83B 0.9800
C83 H83C 0.9800
C93 H93A 0.9800
C93 H93B 0.9800
C93 H93C 0.9800
C103 C123 1.535(5)
C103 C113 1.535(5)
C103 H10E 1.0000
C113 H11G 0.9800
C113 H11H 0.9800
C113 H11I 0.9800
C123 H12D 0.9800
C123 H12E 0.9800
C123 H12F 0.9800
O14 C14 1.315(4)
C14 C64 1.401(8)
C14 C24 1.405(8)
C24 C34 1.391(10)
C24 H24A 0.9500
C34 C44 1.353(12)
C34 H34A 0.9500
C44 C54 1.381(12)
C44 H44A 0.9500
C54 C64 1.400(9)
C54 H54A 0.9500
C64 H64A 0.9500
C24' C34' 1.393(15)
C24' H24B 0.9500
C34' C44' 1.348(18)
C34' H34B 0.9500
C44' C54' 1.372(19)
C44' H44B 0.9500
C54' C64' 1.405(16)
C54' H54B 0.9500
C64' H64B 0.9500
O24 C74 1.326(4)
C74 C124 1.401(5)
C74 C84 1.403(5)
C84 C94 1.384(5)
C84 H84A 0.9500
C94 C104 1.382(5)
C94 H94A 0.9500
C104 C114 1.381(5)
C104 H10F 0.9500
C114 C124 1.379(5)
C114 H11J 0.9500
C124 H12G 0.9500
Fe2 O28 1.990(2)
Fe2 O18 2.007(2)
Fe2 N15 2.037(3)
Fe2 N25 2.050(3)
N15 C25 1.340(4)
N15 C16 1.439(4)
N25 C45 1.333(4)
N25 C17 1.432(4)
C15 C65 1.533(5)
C15 C75 1.535(5)
C15 C85 1.544(5)
C15 C25 1.560(5)
C25 C35 1.409(5)
C35 C45 1.412(5)
C35 H35A 0.9500
C45 C55 1.561(5)
C55 C105 1.539(5)
C55 C115 1.547(5)
C55 C95 1.549(5)
C65 H65A 0.9800
C65 H65B 0.9800
C65 H65C 0.9800
C75 H75A 0.9800
C75 H75B 0.9800
C75 H75C 0.9800
C85 H85A 0.9800
C85 H85B 0.9800
C85 H85C 0.9800
C95 H95A 0.9800
C95 H95B 0.9800
C95 H95C 0.9800
C105 H10G 0.9800
C105 H10H 0.9800
C105 H10I 0.9800
C115 H11K 0.9800
C115 H11L 0.9800
C115 H11M 0.9800
C16 C66 1.406(5)
C16 C26 1.411(4)
C26 C36 1.394(5)
C26 C76 1.504(5)
C36 C46 1.372(5)
C36 H36A 0.9500
C46 C56 1.373(5)
C46 H46A 0.9500
C56 C66 1.391(5)
C56 H56A 0.9500
C66 C106 1.526(5)
C76 C86 1.529(5)
C76 C96 1.536(5)
C76 H76A 1.0000
C86 H86A 0.9800
C86 H86B 0.9800
C86 H86C 0.9800
C96 H96A 0.9800
C96 H96B 0.9800
C96 H96C 0.9800
C106 C126 1.529(5)
C106 C116 1.530(5)
C106 H10J 1.0000
C116 H11N 0.9800
C116 H11O 0.9800
C116 H11P 0.9800
C126 H12H 0.9800
C126 H12I 0.9800
C126 H12J 0.9800
C17 C67 1.409(5)
C17 C27 1.415(5)
C27 C37 1.387(5)
C27 C77 1.525(5)
C37 C47 1.386(6)
C37 H37A 0.9500
C47 C57 1.375(5)
C47 H47A 0.9500
C57 C67 1.397(5)
C57 H57A 0.9500
C67 C107 1.524(5)
C77 C97 1.529(6)
C77 C87 1.538(5)
C77 H77A 1.0000
C87 H87A 0.9800
C87 H87B 0.9800
C87 H87C 0.9800
C97 H97A 0.9800
C97 H97B 0.9800
C97 H97C 0.9800
C107 C117 1.532(5)
C107 C127 1.536(5)
C107 H10K 1.0000
C117 H11Q 0.9800
C117 H11R 0.9800
C117 H11S 0.9800
C127 H12K 0.9800
C127 H12L 0.9800
C127 H12M 0.9800
O18 C18 1.344(4)
C18 C28 1.397(5)
C18 C68 1.397(5)
C28 C38 1.385(5)
C28 H28A 0.9500
C38 C48 1.379(6)
C38 H38A 0.9500
C48 C58 1.367(6)
C48 H48A 0.9500
C58 C68 1.375(5)
C58 H58A 0.9500
C68 H68A 0.9500
O28 C78 1.326(4)
C78 C88 1.400(5)
C78 C128 1.404(5)
C88 C98 1.381(5)
C88 H88A 0.9500
C98 C108 1.389(5)
C98 H98A 0.9500
C108 C118 1.383(5)
C108 H10L 0.9500
C118 C128 1.385(5)
C118 H11T 0.9500
C128 H12N 0.9500
O19 C49 1.426(5)
O19 C19 1.463(8)
C19 C29 1.552(13)
C19 H19A 0.9900
C19 H19B 0.9900
C29 C39 1.507(10)
C29 H29A 0.9900
C29 H29B 0.9900
C39 C49 1.488(6)
C39 H39A 0.9900
C39 H39B 0.9900
C49 H49A 0.9900
C49 H49B 0.9900
C19' C29' 1.56(2)
C19' H19C 0.9900
C19' H19D 0.9900
C29' H29C 0.9900
C29' H29D 0.9900
C59 C69 1.584(7)
C59 H59A 0.9800
C59 H59B 0.9800
C59 H59C 0.9800
C69 C119 1.311(7)
C69 C79 1.355(6)
C79 C89 1.382(7)
C79 H79A 0.9500
C89 C99 1.389(7)
C89 H89A 0.9500
C99 C109 1.326(7)
C99 H99A 0.9500
C109 C119 1.426(7)
C109 H10M 0.9500
C119 H11U 0.9500

loop_
_geom_torsion_atom_site_label_1
_geom_torsion_atom_site_label_2
_geom_torsion_atom_site_label_3
_geom_torsion_atom_site_label_4
_geom_torsion
O14 Fe1 N11 C21 -152.7(2)
O24 Fe1 N11 C21 95.5(2)
N21 Fe1 N11 C21 -28.6(3)
O14 Fe1 N11 C12 29.2(3)
O24 Fe1 N11 C12 -82.7(2)
N21 Fe1 N11 C12 153.2(2)
O14 Fe1 N21 C41 166.1(2)
O24 Fe1 N21 C41 -85.7(2)
N11 Fe1 N21 C41 31.9(2)
O14 Fe1 N21 C13 -15.0(3)
O24 Fe1 N21 C13 93.3(2)
N11 Fe1 N21 C13 -149.1(2)
C12 N11 C21 C31 -170.5(3)
Fe1 N11 C21 C31 11.6(4)
C12 N11 C21 C11 15.2(5)
Fe1 N11 C21 C11 -162.7(2)
C81 C11 C21 N11 -138.4(3)
C61 C11 C21 N11 -17.5(5)
C71 C11 C21 N11 102.0(4)
C81 C11 C21 C31 46.9(4)
C61 C11 C21 C31 167.8(3)
C71 C11 C21 C31 -72.7(3)
N11 C21 C31 C41 14.9(6)
C11 C21 C31 C41 -170.0(3)
C13 N21 C41 C31 162.1(3)
Fe1 N21 C41 C31 -19.0(4)
C13 N21 C41 C51 -22.9(5)
Fe1 N21 C41 C51 156.0(2)
C21 C31 C41 N21 -10.5(6)
C21 C31 C41 C51 173.9(3)
N21 C41 C51 C91 131.6(3)
C31 C41 C51 C91 -53.0(4)
N21 C41 C51 C111 8.5(5)
C31 C41 C51 C111 -176.1(3)
N21 C41 C51 C101 -109.5(4)
C31 C41 C51 C101 65.9(3)
C21 N11 C12 C62 91.3(4)
Fe1 N11 C12 C62 -90.7(3)
C21 N11 C12 C22 -95.0(4)
Fe1 N11 C12 C22 83.1(3)
C62 C12 C22 C32 -4.8(5)
N11 C12 C22 C32 -178.4(3)
C62 C12 C22 C72 175.7(3)
N11 C12 C22 C72 2.1(5)
C12 C22 C32 C42 1.4(5)
C72 C22 C32 C42 -179.0(3)
C22 C32 C42 C52 2.1(6)
C32 C42 C52 C62 -2.5(6)
C42 C52 C62 C12 -0.8(5)
C42 C52 C62 C102 176.6(3)
C22 C12 C62 C52 4.5(5)
N11 C12 C62 C52 178.2(3)
C22 C12 C62 C102 -173.0(3)
N11 C12 C62 C102 0.8(5)
C32 C22 C72 C92 -57.9(4)
C12 C22 C72 C92 121.6(3)
C32 C22 C72 C82 63.4(4)
C12 C22 C72 C82 -117.1(3)
C52 C62 C102 C112 -18.9(5)
C12 C62 C102 C112 158.5(3)
C52 C62 C102 C122 104.7(4)
C12 C62 C102 C122 -78.0(4)
C41 N21 C13 C23 -74.3(4)
Fe1 N21 C13 C23 106.8(3)
C41 N21 C13 C63 112.1(4)
Fe1 N21 C13 C63 -66.8(3)
C63 C13 C23 C33 -2.6(5)
N21 C13 C23 C33 -176.1(3)
C63 C13 C23 C73 178.1(3)
N21 C13 C23 C73 4.6(5)
C13 C23 C33 C43 1.6(5)
C73 C23 C33 C43 -179.0(3)
C23 C33 C43 C53 0.3(6)
C33 C43 C53 C63 -1.3(6)
C43 C53 C63 C13 0.3(5)
C43 C53 C63 C103 -179.7(3)
C23 C13 C63 C53 1.7(5)
N21 C13 C63 C53 175.2(3)
C23 C13 C63 C103 -178.3(3)
N21 C13 C63 C103 -4.8(5)
C33 C23 C73 C83 66.7(4)
C13 C23 C73 C83 -114.0(4)
C33 C23 C73 C93 -56.5(4)
C13 C23 C73 C93 122.8(4)
C53 C63 C103 C123 65.7(4)
C13 C63 C103 C123 -114.3(4)
C53 C63 C103 C113 -57.7(4)
C13 C63 C103 C113 122.3(4)
O24 Fe1 O14 C14 150.4(4)
N11 Fe1 O14 C14 30.2(4)
N21 Fe1 O14 C14 -85.4(4)
O24 Fe1 O14 K1 6.98(11)
N11 Fe1 O14 K1 -113.15(12)
N21 Fe1 O14 K1 131.25(11)
O28 K1 O14 C14 -29.4(3)
O24 K1 O14 C14 -158.0(3)
O18 K1 O14 C14 32.9(3)
O28 K1 O14 Fe1 122.91(13)
O24 K1 O14 Fe1 -5.74(9)
O18 K1 O14 Fe1 -174.81(10)
Fe1 O14 C14 C64 -78.2(8)
K1 O14 C14 C64 61.8(8)
Fe1 O14 C14 C24 101.4(7)
K1 O14 C14 C24 -118.6(7)
Fe1 O14 C14 K2 -160.88(19)
K1 O14 C14 K2 -20.9(3)
O19 K2 C14 O14 -117.6(3)
O18 K2 C14 O14 1.7(3)
C54' K2 C14 O14 162.5(7)
C54 K2 C14 O14 142.2(4)
C64' K2 C14 O14 130.0(10)
C44 K2 C14 O14 176.3(4)
C37 K2 C14 O14 130.0(3)
C44' K2 C14 O14 -163.5(6)
C47 K2 C14 O14 129.7(3)
C27 K2 C14 O14 75.9(4)
C57 K2 C14 O14 108.0(3)
C64 K2 C14 O14 111.3(6)
C34 K2 C14 O14 -152.0(4)
C67 K2 C14 O14 82.3(3)
C17 K2 C14 O14 65.3(3)
C24 K2 C14 O14 -124.5(5)
C34' K2 C14 O14 -133.7(6)
O19 K2 C14 C64 131.1(5)
O18 K2 C14 C64 -109.6(5)
C54' K2 C14 C64 51.2(7)
C54 K2 C14 C64 30.9(5)
C64' K2 C14 C64 18.7(11)
C44 K2 C14 C64 65.0(5)
C37 K2 C14 C64 18.8(5)
C44' K2 C14 C64 85.2(7)
C47 K2 C14 C64 18.4(5)
C27 K2 C14 C64 -35.3(5)
C57 K2 C14 C64 -3.2(5)
C34 K2 C14 C64 96.7(5)
C67 K2 C14 C64 -29.0(5)
C17 K2 C14 C64 -45.9(5)
C24 K2 C14 C64 124.3(6)
C34' K2 C14 C64 115.0(6)
O19 K2 C14 C24 6.9(4)
O18 K2 C14 C24 126.1(4)
C54' K2 C14 C24 -73.0(6)
C54 K2 C14 C24 -93.4(4)
C64' K2 C14 C24 -105.6(9)
C44 K2 C14 C24 -59.2(4)
C37 K2 C14 C24 -105.5(4)
C44' K2 C14 C24 -39.1(6)
C47 K2 C14 C24 -105.9(4)
C27 K2 C14 C24 -159.6(4)
C57 K2 C14 C24 -127.5(4)
C64 K2 C14 C24 -124.3(6)
C34 K2 C14 C24 -27.5(4)
C67 K2 C14 C24 -153.3(4)
C17 K2 C14 C24 -170.2(4)
C34' K2 C14 C24 -9.3(5)
O14 C14 C24 C34 176.0(7)
C64 C14 C24 C34 -4.4(15)
K2 C14 C24 C34 58.6(10)
O14 C14 C24 K2 117.4(5)
C64 C14 C24 K2 -63.0(8)
O19 K2 C24 C34 57.5(5)
O18 K2 C24 C34 174.5(5)
C54' K2 C24 C34 -47.5(8)
C54 K2 C24 C34 -64.5(6)
C64' K2 C24 C34 -88.5(8)
C44 K2 C24 C34 -29.8(5)
C37 K2 C24 C34 -14.9(6)
C44' K2 C24 C34 -8.0(9)
C47 K2 C24 C34 -37.7(6)
C27 K2 C24 C34 -40.8(12)
C57 K2 C24 C34 -66.9(5)
C64 K2 C24 C34 -98.6(6)
C67 K2 C24 C34 -94.7(5)
C17 K2 C24 C34 -111.9(5)
C14 K2 C24 C34 -128.9(7)
C34' K2 C24 C34 31.5(11)
O19 K2 C24 C14 -173.6(4)
O18 K2 C24 C14 -56.6(4)
C54' K2 C24 C14 81.4(6)
C54 K2 C24 C14 64.4(4)
C64' K2 C24 C14 40.4(6)
C44 K2 C24 C14 99.1(5)
C37 K2 C24 C14 114.0(3)
C44' K2 C24 C14 120.9(8)
C47 K2 C24 C14 91.2(4)
C27 K2 C24 C14 88.1(9)
C57 K2 C24 C14 62.0(4)
C64 K2 C24 C14 30.3(3)
C34 K2 C24 C14 128.9(7)
C67 K2 C24 C14 34.2(5)
C17 K2 C24 C14 17.0(6)
C34' K2 C24 C14 160.4(12)
C14 C24 C34 C44 3.3(16)
K2 C24 C34 C44 64.6(9)
C14 C24 C34 K2 -61.2(9)
O19 K2 C34 C44 114.8(6)
O18 K2 C34 C44 -132.2(5)
C54' K2 C34 C44 -21.6(6)
C54 K2 C34 C44 -32.2(5)
C64' K2 C34 C44 -61.7(6)
C37 K2 C34 C44 45.0(6)
C44' K2 C34 C44 31(2)
C47 K2 C34 C44 24.0(6)
C27 K2 C34 C44 43.6(7)
C57 K2 C34 C44 -2.0(6)
C64 K2 C34 C44 -66.0(5)
C67 K2 C34 C44 -19.5(6)
C17 K2 C34 C44 -8.4(8)
C14 K2 C34 C44 -97.8(6)
C24 K2 C34 C44 -125.3(8)
C34' K2 C34 C44 -177(2)
O19 K2 C34 C24 -119.9(5)
O18 K2 C34 C24 -6.8(6)
C54' K2 C34 C24 103.7(9)
C54 K2 C34 C24 93.2(6)
C64' K2 C34 C24 63.7(6)
C44 K2 C34 C24 125.3(8)
C37 K2 C34 C24 170.4(4)
C44' K2 C34 C24 157(3)
C47 K2 C34 C24 149.3(5)
C27 K2 C34 C24 169.0(4)
C57 K2 C34 C24 123.4(5)
C64 K2 C34 C24 59.4(5)
C67 K2 C34 C24 105.8(5)
C17 K2 C34 C24 116.9(5)
C14 K2 C34 C24 27.5(4)
C34' K2 C34 C24 -51.7(16)
C24 C34 C44 C54 -2.6(15)
K2 C34 C44 C54 69.3(7)
C24 C34 C44 K2 -72.0(10)
O19 K2 C44 C34 -62.1(6)
O18 K2 C44 C34 68.4(7)
C54' K2 C44 C34 114(2)
C54 K2 C44 C34 122.5(7)
C64' K2 C44 C34 89.5(7)
C37 K2 C44 C34 -142.7(5)
C44' K2 C44 C34 -22.5(11)
C47 K2 C44 C34 -157.2(6)
C27 K2 C44 C34 -153.0(4)
C57 K2 C44 C34 178.1(6)
C64 K2 C44 C34 91.6(5)
C67 K2 C44 C34 164.4(5)
C17 K2 C44 C34 175.1(5)
C14 K2 C44 C34 59.8(5)
C24 K2 C44 C34 29.1(4)
C34' K2 C44 C34 1.0(7)
O19 K2 C44 C54 175.4(5)
O18 K2 C44 C54 -54.1(7)
C54' K2 C44 C54 -8.8(18)
C64' K2 C44 C54 -33.0(6)
C37 K2 C44 C54 94.8(5)
C44' K2 C44 C54 -145.0(14)
C47 K2 C44 C54 80.3(5)
C27 K2 C44 C54 84.5(5)
C57 K2 C44 C54 55.6(5)
C64 K2 C44 C54 -30.9(4)
C34 K2 C44 C54 -122.5(7)
C67 K2 C44 C54 41.9(5)
C17 K2 C44 C54 52.6(5)
C14 K2 C44 C54 -62.7(4)
C24 K2 C44 C54 -93.4(5)
C34' K2 C44 C54 -121.5(7)
C34 C44 C54 C64 3.1(15)
K2 C44 C54 C64 78.0(10)
C34 C44 C54 K2 -74.9(8)
O19 K2 C54 C44 -5.0(5)
O18 K2 C54 C44 142.7(4)
C54' K2 C54 C44 7.4(15)
C64' K2 C54 C44 108.1(12)
C37 K2 C54 C44 -93.0(5)
C44' K2 C54 C44 14.0(6)
C47 K2 C54 C44 -96.9(5)
C27 K2 C54 C44 -114.1(5)
C57 K2 C54 C44 -120.3(5)
C64 K2 C54 C44 122.7(7)
C34 K2 C54 C44 30.1(4)
C67 K2 C54 C44 -140.2(5)
C17 K2 C54 C44 -138.5(5)
C14 K2 C54 C44 93.4(5)
C24 K2 C54 C44 61.8(5)
C34' K2 C54 C44 38.8(5)
O19 K2 C54 C64 -127.7(5)
O18 K2 C54 C64 19.9(6)
C54' K2 C54 C64 -115.3(16)
C64' K2 C54 C64 -14.7(12)
C44 K2 C54 C64 -122.7(7)
C37 K2 C54 C64 144.3(5)
C44' K2 C54 C64 -108.8(7)
C47 K2 C54 C64 140.3(5)
C27 K2 C54 C64 123.1(5)
C57 K2 C54 C64 116.9(5)
C34 K2 C54 C64 -92.6(5)
C67 K2 C54 C64 97.1(5)
C17 K2 C54 C64 98.8(5)
C14 K2 C54 C64 -29.3(4)
C24 K2 C54 C64 -60.9(5)
C34' K2 C54 C64 -84.0(6)
C44 C54 C64 C14 -4.3(18)
K2 C54 C64 C14 70.6(11)
C44 C54 C64 K2 -74.9(8)
O14 C14 C64 C54 -175.5(9)
C24 C14 C64 C54 4.8(17)
K2 C14 C64 C54 -62.6(11)
O14 C14 C64 K2 -112.9(4)
C24 C14 C64 K2 67.5(8)
O19 K2 C64 C54 64.6(5)
O18 K2 C64 C54 -163.1(5)
C54' K2 C64 C54 23.4(7)
C64' K2 C64 C54 41(2)
C44 K2 C64 C54 31.4(5)
C37 K2 C64 C54 -43.9(6)
C44' K2 C64 C54 49.3(6)
C47 K2 C64 C54 -40.2(5)
C27 K2 C64 C54 -75.4(6)
C57 K2 C64 C54 -58.7(5)
C34 K2 C64 C54 63.7(5)
C67 K2 C64 C54 -82.4(5)
C17 K2 C64 C54 -91.6(5)
C14 K2 C64 C54 124.4(8)
C24 K2 C64 C54 94.7(6)
C34' K2 C64 C54 77.5(6)
O19 K2 C64 C14 -59.8(5)
O18 K2 C64 C14 72.5(5)
C54' K2 C64 C14 -101.0(8)
C54 K2 C64 C14 -124.4(8)
C64' K2 C64 C14 -83(2)
C44 K2 C64 C14 -93.0(6)
C37 K2 C64 C14 -168.3(3)
C44' K2 C64 C14 -75.0(6)
C47 K2 C64 C14 -164.6(4)
C27 K2 C64 C14 160.3(3)
C57 K2 C64 C14 176.9(5)
C34 K2 C64 C14 -60.7(4)
C67 K2 C64 C14 153.2(4)
C17 K2 C64 C14 144.0(4)
C24 K2 C64 C14 -29.7(3)
C34' K2 C64 C14 -46.9(5)
O19 K2 C24' C34' 42.0(11)
O18 K2 C24' C34' 158.5(11)
C54' K2 C24' C34' -60.8(11)
C54 K2 C24' C34' -76.7(11)
C64' K2 C24' C34' -96.4(12)
C44 K2 C24' C34' -45.2(10)
C37 K2 C24' C34' -26.0(15)
C44' K2 C24' C34' -26.8(11)
C47 K2 C24' C34' -53.8(12)
C27 K2 C24' C34' -106(9)
C57 K2 C24' C34' -85.4(11)
C64 K2 C24' C34' -106.6(12)
C34 K2 C24' C34' -22.1(10)
C67 K2 C24' C34' -116.6(10)
C17 K2 C24' C34' -142.7(9)
C14 K2 C24' C34' -126.8(15)
C24 K2 C24' C34' -46(2)
K2 C24' C34' C44' 54(2)
O19 K2 C34' C44' 94.7(12)
O18 K2 C34' C44' -154.4(11)
C54' K2 C34' C44' -32.4(10)
C54 K2 C34' C44' -43.2(11)
C64' K2 C34' C44' -68.3(11)
C44 K2 C34' C44' -15.9(9)
C37 K2 C34' C44' 35.3(13)
C47 K2 C34' C44' 9.1(13)
C27 K2 C34' C44' 45.7(17)
C57 K2 C34' C44' -19.4(13)
C64 K2 C34' C44' -74.3(12)
C34 K2 C34' C44' -13.9(15)
C67 K2 C34' C44' -41.5(13)
C17 K2 C34' C44' -33.6(18)
C14 K2 C34' C44' -101.0(13)
C24 K2 C34' C44' -112.7(18)
O19 K2 C34' C24' -135.3(11)
O18 K2 C34' C24' -24.5(12)
C54' K2 C34' C24' 97.6(12)
C54 K2 C34' C24' 86.7(11)
C64' K2 C34' C24' 61.6(10)
C44 K2 C34' C24' 114.0(12)
C37 K2 C34' C24' 165.2(9)
C44' K2 C34' C24' 129.9(18)
C47 K2 C34' C24' 139.0(10)
C27 K2 C34' C24' 175.7(8)
C57 K2 C34' C24' 110.6(10)
C64 K2 C34' C24' 55.6(10)
C34 K2 C34' C24' 116(2)
C67 K2 C34' C24' 88.4(11)
C17 K2 C34' C24' 96.3(14)
C14 K2 C34' C24' 29.0(9)
C24 K2 C34' C24' 17.3(10)
C24' C34' C44' C54' 9(4)
K2 C34' C44' C54' 71(2)
C24' C34' C44' K2 -61(3)
O19 K2 C44' C34' -78.6(12)
O18 K2 C44' C34' 35.0(15)
C54' K2 C44' C34' 123.1(15)
C54 K2 C44' C34' 119.4(12)
C64' K2 C44' C34' 90.2(11)
C44 K2 C44' C34' 142.5(19)
C37 K2 C44' C34' -152.7(10)
C47 K2 C44' C34' -172.0(11)
C27 K2 C44' C34' -155.6(9)
C57 K2 C44' C34' 163.5(11)
C64 K2 C44' C34' 88.7(11)
C34 K2 C44' C34' 14.9(18)
C67 K2 C44' C34' 150.3(10)
C17 K2 C44' C34' 165.7(9)
C14 K2 C44' C34' 57.8(10)
C24 K2 C44' C34' 31.3(9)
O19 K2 C44' C54' 158.3(10)
O18 K2 C44' C54' -88.1(11)
C54 K2 C44' C54' -3.7(8)
C64' K2 C44' C54' -32.9(8)
C44 K2 C44' C54' 19.4(10)
C37 K2 C44' C54' 84.2(9)
C47 K2 C44' C54' 64.9(9)
C27 K2 C44' C54' 81.3(10)
C57 K2 C44' C54' 40.4(9)
C64 K2 C44' C54' -34.4(8)
C34 K2 C44' C54' -108(2)
C67 K2 C44' C54' 27.2(10)
C17 K2 C44' C54' 42.6(11)
C14 K2 C44' C54' -65.3(9)
C24 K2 C44' C54' -91.8(10)
C34' K2 C44' C54' -123.1(15)
C34' C44' C54' C64' -9(4)
K2 C44' C54' C64' 72(2)
C34' C44' C54' K2 -81(3)
O19 K2 C54' C44' -21.3(9)
O18 K2 C54' C44' 117.4(9)
C54 K2 C54' C44' 170(2)
C64' K2 C54' C44' 120.9(14)
C44 K2 C54' C44' -25.5(16)
C37 K2 C54' C44' -105.6(9)
C47 K2 C54' C44' -115.6(9)
C27 K2 C54' C44' -122.1(9)
C57 K2 C54' C44' -140.0(9)
C64 K2 C54' C44' 126.1(12)
C34 K2 C54' C44' 21.5(7)
C67 K2 C54' C44' -156.9(9)
C17 K2 C54' C44' -151.4(8)
C14 K2 C54' C44' 91.1(10)
C24 K2 C54' C44' 56.6(9)
C34' K2 C54' C44' 29.0(8)
O19 K2 C54' C64' -142.2(9)
O18 K2 C54' C64' -3.5(13)
C54 K2 C54' C64' 49.4(13)
C44 K2 C54' C64' -146(3)
C37 K2 C54' C64' 133.5(9)
C44' K2 C54' C64' -120.9(14)
C47 K2 C54' C64' 123.5(10)
C27 K2 C54' C64' 117.0(8)
C57 K2 C54' C64' 99.1(10)
C64 K2 C54' C64' 5.2(8)
C34 K2 C54' C64' -99.4(11)
C67 K2 C54' C64' 82.2(9)
C17 K2 C54' C64' 87.7(9)
C14 K2 C54' C64' -29.8(7)
C24 K2 C54' C64' -64.3(8)
C34' K2 C54' C64' -91.9(10)
C44' C54' C64' K2 -74(2)
O19 K2 C64' C54' 43.9(10)
O18 K2 C64' C54' 177.3(10)
C54 K2 C64' C54' -32.4(9)
C44 K2 C64' C54' 10.9(9)
C37 K2 C64' C54' -57.3(11)
C44' K2 C64' C54' 31.5(9)
C47 K2 C64' C54' -57.6(10)
C27 K2 C64' C54' -87.2(11)
C57 K2 C64' C54' -78.1(10)
C64 K2 C64' C54' -158(3)
C34 K2 C64' C54' 47.8(9)
C67 K2 C64' C54' -101.0(10)
C17 K2 C64' C54' -107.7(10)
C14 K2 C64' C54' 122.6(14)
C24 K2 C64' C54' 83.7(11)
C34' K2 C64' C54' 62.4(10)
O14 Fe1 O24 C74 149.5(3)
N11 Fe1 O24 C74 -78.1(3)
N21 Fe1 O24 C74 30.1(3)
O14 Fe1 O24 K1 -6.95(11)
N11 Fe1 O24 K1 125.51(10)
N21 Fe1 O24 K1 -126.28(10)
O28 K1 O24 C74 64.3(3)
O14 K1 O24 C74 -149.8(3)
O18 K1 O24 C74 -101.0(4)
O28 K1 O24 Fe1 -140.27(9)
O14 K1 O24 Fe1 5.60(9)
O18 K1 O24 Fe1 54.4(3)
Fe1 O24 C74 C124 -152.6(3)
K1 O24 C74 C124 -3.0(5)
Fe1 O24 C74 C84 26.0(5)
K1 O24 C74 C84 175.6(2)
O24 C74 C84 C94 -176.0(3)
C124 C74 C84 C94 2.7(5)
C74 C84 C94 C104 -0.6(6)
C84 C94 C104 C114 -1.2(6)
C94 C104 C114 C124 0.8(6)
C104 C114 C124 C74 1.5(6)
O24 C74 C124 C114 175.5(3)
C84 C74 C124 C114 -3.2(5)
O28 Fe2 N15 C25 86.9(2)
O18 Fe2 N15 C25 -158.4(2)
N25 Fe2 N15 C25 -34.6(2)
O28 Fe2 N15 C16 -92.4(2)
O18 Fe2 N15 C16 22.3(3)
N25 Fe2 N15 C16 146.1(2)
O28 Fe2 N25 C45 -91.4(3)
O18 Fe2 N25 C45 167.3(2)
N15 Fe2 N25 C45 29.8(3)
O28 Fe2 N25 C17 84.3(2)
O18 Fe2 N25 C17 -17.0(3)
N15 Fe2 N25 C17 -154.5(2)
C16 N15 C25 C35 -159.3(3)
Fe2 N15 C25 C35 21.5(4)
C16 N15 C25 C15 25.5(5)
Fe2 N15 C25 C15 -153.8(3)
C65 C15 C25 N15 -7.5(5)
C75 C15 C25 N15 109.2(4)
C85 C15 C25 N15 -131.5(3)
C65 C15 C25 C35 176.9(3)
C75 C15 C25 C35 -66.4(4)
C85 C15 C25 C35 52.8(4)
N15 C25 C35 C45 9.9(6)
C15 C25 C35 C45 -174.3(3)
C17 N25 C45 C35 173.4(3)
Fe2 N25 C45 C35 -11.3(4)
C17 N25 C45 C55 -9.9(5)
Fe2 N25 C45 C55 165.4(3)
C25 C35 C45 N25 -15.9(6)
C25 C35 C45 C55 167.0(4)
N25 C45 C55 C105 -109.8(4)
C35 C45 C55 C105 67.2(4)
N25 C45 C55 C115 10.7(5)
C35 C45 C55 C115 -172.3(3)
N25 C45 C55 C95 131.4(4)
C35 C45 C55 C95 -51.6(4)
C25 N15 C16 C66 68.9(4)
Fe2 N15 C16 C66 -111.8(3)
C25 N15 C16 C26 -118.7(4)
Fe2 N15 C16 C26 60.6(4)
C66 C16 C26 C36 0.8(5)
N15 C16 C26 C36 -171.7(3)
C66 C16 C26 C76 -178.3(3)
N15 C16 C26 C76 9.2(5)
C16 C26 C36 C46 1.3(5)
C76 C26 C36 C46 -179.7(3)
C26 C36 C46 C56 -2.8(6)
C36 C46 C56 C66 2.4(6)
C46 C56 C66 C16 -0.4(5)
C46 C56 C66 C106 178.8(3)
C26 C16 C66 C56 -1.1(5)
N15 C16 C66 C56 171.3(3)
C26 C16 C66 C106 179.7(3)
N15 C16 C66 C106 -7.9(5)
C36 C26 C76 C86 59.1(4)
C16 C26 C76 C86 -121.9(3)
C36 C26 C76 C96 -64.4(4)
C16 C26 C76 C96 114.6(4)
C56 C66 C106 C126 53.2(4)
C16 C66 C106 C126 -127.7(4)
C56 C66 C106 C116 -69.3(4)
C16 C66 C106 C116 109.9(4)
C45 N25 C17 C67 96.0(4)
Fe2 N25 C17 C67 -79.5(3)
C45 N25 C17 C27 -88.1(4)
Fe2 N25 C17 C27 96.5(3)
C45 N25 C17 K2 -172.8(2)
Fe2 N25 C17 K2 11.7(3)
O19 K2 C17 C67 -135.5(2)
O18 K2 C17 C67 114.4(2)
C54' K2 C17 C67 -13.3(4)
C54 K2 C17 C67 -4.1(3)
C64' K2 C17 C67 16.7(4)
C44 K2 C17 C67 -25.7(3)
C37 K2 C17 C67 -96.4(2)
C44' K2 C17 C67 -33.4(6)
C47 K2 C17 C67 -62.8(2)
C27 K2 C17 C67 -127.7(3)
C57 K2 C17 C67 -30.2(2)
C64 K2 C17 C67 23.0(3)
C34 K2 C17 C67 -21.3(4)
C14 K2 C17 C67 41.5(2)
C24 K2 C17 C67 32.6(4)
C34' K2 C17 C67 -12.4(10)
O19 K2 C17 C27 -7.8(2)
O18 K2 C17 C27 -117.8(2)
C54' K2 C17 C27 114.4(4)
C54 K2 C17 C27 123.6(3)
C64' K2 C17 C27 144.4(4)
C44 K2 C17 C27 102.1(3)
C37 K2 C17 C27 31.3(2)
C44' K2 C17 C27 94.3(6)
C47 K2 C17 C27 64.9(2)
C57 K2 C17 C27 97.5(2)
C64 K2 C17 C27 150.8(3)
C34 K2 C17 C27 106.5(4)
C67 K2 C17 C27 127.7(3)
C14 K2 C17 C27 169.18(19)
C24 K2 C17 C27 160.3(3)
C34' K2 C17 C27 115.4(10)
O19 K2 C17 N25 106.9(2)
O18 K2 C17 N25 -3.1(2)
C54' K2 C17 N25 -130.9(4)
C54 K2 C17 N25 -121.7(3)
C64' K2 C17 N25 -100.9(4)
C44 K2 C17 N25 -143.2(3)
C37 K2 C17 N25 146.0(3)
C44' K2 C17 N25 -151.0(6)
C47 K2 C17 N25 179.6(3)
C27 K2 C17 N25 114.7(3)
C57 K2 C17 N25 -147.8(3)
C64 K2 C17 N25 -94.6(3)
C34 K2 C17 N25 -138.9(4)
C67 K2 C17 N25 -117.6(3)
C14 K2 C17 N25 -76.1(3)
C24 K2 C17 N25 -85.0(4)
C34' K2 C17 N25 -129.9(10)
C67 C17 C27 C37 -4.4(5)
N25 C17 C27 C37 179.7(3)
K2 C17 C27 C37 -67.6(3)
C67 C17 C27 C77 176.6(3)
N25 C17 C27 C77 0.6(5)
K2 C17 C27 C77 113.4(3)
C67 C17 C27 K2 63.2(3)
N25 C17 C27 K2 -112.8(3)
O19 K2 C27 C37 -64.3(2)
O18 K2 C27 C37 179.4(2)
C54' K2 C27 C37 39.5(6)
C54 K2 C27 C37 55.0(3)
C64' K2 C27 C37 74.4(5)
C44 K2 C27 C37 24.2(4)
C44' K2 C27 C37 6.4(7)
C47 K2 C27 C37 30.1(2)
C57 K2 C27 C37 62.6(2)
C64 K2 C27 C37 84.3(3)
C34 K2 C27 C37 2.7(4)
C67 K2 C27 C37 94.6(3)
C17 K2 C27 C37 122.6(3)
C14 K2 C27 C37 103.2(3)
C24 K2 C27 C37 33.7(10)
C34' K2 C27 C37 -18.3(10)
O19 K2 C27 C17 173.1(2)
O18 K2 C27 C17 56.8(2)
C54' K2 C27 C17 -83.1(5)
C54 K2 C27 C17 -67.7(3)
C64' K2 C27 C17 -48.2(5)
C44 K2 C27 C17 -98.5(3)
C37 K2 C27 C17 -122.6(3)
C44' K2 C27 C17 -116.2(6)
C47 K2 C27 C17 -92.5(2)
C57 K2 C27 C17 -60.0(2)
C64 K2 C27 C17 -38.3(3)
C34 K2 C27 C17 -119.9(4)
C67 K2 C27 C17 -28.04(18)
C14 K2 C27 C17 -19.5(3)
C24 K2 C27 C17 -89.0(9)
C34' K2 C27 C17 -140.9(9)
O19 K2 C27 C77 50.9(2)
O18 K2 C27 C77 -65.4(2)
C54' K2 C27 C77 154.7(5)
C54 K2 C27 C77 170.2(3)
C64' K2 C27 C77 -170.4(5)
C44 K2 C27 C77 139.4(3)
C37 K2 C27 C77 115.2(4)
C44' K2 C27 C77 121.6(7)
C47 K2 C27 C77 145.4(3)
C57 K2 C27 C77 177.9(3)
C64 K2 C27 C77 -160.5(3)
C34 K2 C27 C77 117.9(4)
C67 K2 C27 C77 -150.2(3)
C17 K2 C27 C77 -122.2(3)
C14 K2 C27 C77 -141.6(2)
C24 K2 C27 C77 148.9(9)
C34' K2 C27 C77 96.9(9)
C17 C27 C37 C47 1.9(6)
C77 C27 C37 C47 -179.0(4)
K2 C27 C37 C47 -70.6(4)
C17 C27 C37 K2 72.5(3)
C77 C27 C37 K2 -108.4(3)
O19 K2 C37 C47 -120.6(2)
O18 K2 C37 C47 124.2(2)
C54' K2 C37 C47 -23.9(5)
C54 K2 C37 C47 -9.3(3)
C64' K2 C37 C47 -0.7(5)
C44 K2 C37 C47 -36.0(3)
C44' K2 C37 C47 -50.6(5)
C27 K2 C37 C47 124.8(4)
C57 K2 C37 C47 30.2(2)
C64 K2 C37 C47 8.6(4)
C34 K2 C37 C47 -53.5(3)
C67 K2 C37 C47 62.3(2)
C17 K2 C37 C47 94.0(3)
C14 K2 C37 C47 -0.7(3)
C24 K2 C37 C47 -46.4(4)
C34' K2 C37 C47 -64.7(5)
O19 K2 C37 C27 114.5(2)
O18 K2 C37 C27 -0.6(2)
C54' K2 C37 C27 -148.7(5)
C54 K2 C37 C27 -134.1(3)
C64' K2 C37 C27 -125.5(5)
C44 K2 C37 C27 -160.8(3)
C44' K2 C37 C27 -175.4(5)
C47 K2 C37 C27 -124.8(4)
C57 K2 C37 C27 -94.6(3)
C64 K2 C37 C27 -116.2(3)
C34 K2 C37 C27 -178.3(3)
C67 K2 C37 C27 -62.5(2)
C17 K2 C37 C27 -30.8(2)
C14 K2 C37 C27 -125.5(2)
C24 K2 C37 C27 -171.2(3)
C34' K2 C37 C27 170.5(5)
C27 C37 C47 C57 1.6(6)
K2 C37 C47 C57 -70.2(4)
C27 C37 C47 K2 71.8(4)
O19 K2 C47 C57 -177.7(2)
O18 K2 C47 C57 58.1(3)
C54' K2 C47 C57 -79.0(5)
C54 K2 C47 C57 -65.4(3)
C64' K2 C47 C57 -57.0(4)
C44 K2 C47 C57 -90.9(3)
C37 K2 C47 C57 123.6(4)
C44' K2 C47 C57 -101.8(4)
C27 K2 C47 C57 93.7(3)
C64 K2 C47 C57 -49.4(3)
C34 K2 C47 C57 -100.4(3)
C67 K2 C47 C57 29.0(2)
C17 K2 C47 C57 61.0(2)
C14 K2 C47 C57 -56.9(3)
C24 K2 C47 C57 -85.6(3)
C34' K2 C47 C57 -105.4(4)
O19 K2 C47 C37 58.7(2)
O18 K2 C47 C37 -65.5(2)
C54' K2 C47 C37 157.4(5)
C54 K2 C47 C37 171.0(3)
C64' K2 C47 C37 179.4(4)
C44 K2 C47 C37 145.6(3)
C44' K2 C47 C37 134.6(4)
C27 K2 C47 C37 -29.8(2)
C57 K2 C47 C37 -123.6(4)
C64 K2 C47 C37 -172.9(3)
C34 K2 C47 C37 136.0(3)
C67 K2 C47 C37 -94.6(3)
C17 K2 C47 C37 -62.5(2)
C14 K2 C47 C37 179.6(2)
C24 K2 C47 C37 150.8(2)
C34' K2 C47 C37 131.1(4)
C37 C47 C57 C67 -2.8(6)
K2 C47 C57 C67 -70.9(4)
C37 C47 C57 K2 68.0(4)
O19 K2 C57 C47 2.6(3)
O18 K2 C57 C47 -130.3(2)
C54' K2 C57 C47 98.2(4)
C54 K2 C57 C47 109.3(3)
C64' K2 C57 C47 124.2(4)
C44 K2 C57 C47 87.4(3)
C37 K2 C57 C47 -31.0(2)
C44' K2 C57 C47 82.0(4)
C27 K2 C57 C47 -63.9(2)
C64 K2 C57 C47 131.7(3)
C34 K2 C57 C47 88.2(3)
C67 K2 C57 C47 -126.1(4)
C17 K2 C57 C47 -96.1(3)
C14 K2 C57 C47 133.0(2)
C24 K2 C57 C47 111.3(3)
C34' K2 C57 C47 89.5(4)
O19 K2 C57 C67 128.7(2)
O18 K2 C57 C67 -4.2(2)
C54' K2 C57 C67 -135.7(4)
C54 K2 C57 C67 -124.6(3)
C64' K2 C57 C67 -109.7(4)
C44 K2 C57 C67 -146.5(3)
C37 K2 C57 C67 95.1(3)
C44' K2 C57 C67 -152.0(4)
C47 K2 C57 C67 126.1(4)
C27 K2 C57 C67 62.2(2)
C64 K2 C57 C67 -102.2(3)
C34 K2 C57 C67 -145.7(3)
C17 K2 C57 C67 30.0(2)
C14 K2 C57 C67 -100.9(2)
C24 K2 C57 C67 -122.7(2)
C34' K2 C57 C67 -144.5(4)
C47 C57 C67 C17 0.4(6)
K2 C57 C67 C17 -66.7(3)
C47 C57 C67 C107 -177.8(4)
K2 C57 C67 C107 115.0(3)
C47 C57 C67 K2 67.2(4)
C27 C17 C67 C57 3.2(5)
N25 C17 C67 C57 179.2(3)
K2 C17 C67 C57 63.9(3)
C27 C17 C67 C107 -178.6(3)
N25 C17 C67 C107 -2.7(5)
K2 C17 C67 C107 -117.9(3)
C27 C17 C67 K2 -60.7(3)
N25 C17 C67 K2 115.3(3)
O19 K2 C67 C57 -66.6(3)
O18 K2 C67 C57 175.9(2)
C54' K2 C67 C57 44.4(4)
C54 K2 C67 C57 51.9(3)
C64' K2 C67 C57 70.5(4)
C44 K2 C67 C57 35.1(3)
C37 K2 C67 C57 -62.7(2)
C44' K2 C67 C57 33.0(4)
C47 K2 C67 C57 -29.4(2)
C27 K2 C67 C57 -95.7(3)
C64 K2 C67 C57 76.8(3)
C34 K2 C67 C57 43.3(3)
C17 K2 C67 C57 -124.3(3)
C14 K2 C67 C57 88.2(2)
C24 K2 C67 C57 74.3(3)
C34' K2 C67 C57 50.6(5)
O19 K2 C67 C17 57.6(2)
O18 K2 C67 C17 -59.8(2)
C54' K2 C67 C17 168.6(4)
C54 K2 C67 C17 176.2(2)
C64' K2 C67 C17 -165.2(4)
C44 K2 C67 C17 159.4(2)
C37 K2 C67 C17 61.5(2)
C44' K2 C67 C17 157.3(4)
C47 K2 C67 C17 94.9(2)
C27 K2 C67 C17 28.56(19)
C57 K2 C67 C17 124.3(3)
C64 K2 C67 C17 -158.9(3)
C34 K2 C67 C17 167.6(2)
C14 K2 C67 C17 -147.54(19)
C24 K2 C67 C17 -161.4(2)
C34' K2 C67 C17 174.8(4)
O19 K2 C67 C107 179.7(2)
O18 K2 C67 C107 62.2(2)
C54' K2 C67 C107 -69.3(4)
C54 K2 C67 C107 -61.8(3)
C64' K2 C67 C107 -43.2(4)
C44 K2 C67 C107 -78.5(3)
C37 K2 C67 C107 -176.4(3)
C44' K2 C67 C107 -80.7(4)
C47 K2 C67 C107 -143.1(3)
C27 K2 C67 C107 150.6(3)
C57 K2 C67 C107 -113.7(4)
C64 K2 C67 C107 -36.8(3)
C34 K2 C67 C107 -70.4(3)
C17 K2 C67 C107 122.0(4)
C14 K2 C67 C107 -25.5(3)
C24 K2 C67 C107 -39.4(3)
C34' K2 C67 C107 -63.1(5)
C37 C27 C77 C97 -63.0(5)
C17 C27 C77 C97 116.1(4)
K2 C27 C77 C97 -147.2(3)
C37 C27 C77 C87 59.4(5)
C17 C27 C77 C87 -121.5(4)
K2 C27 C77 C87 -24.8(4)
C57 C67 C107 C117 -66.1(4)
C17 C67 C107 C117 115.7(4)
K2 C67 C107 C117 20.0(4)
C57 C67 C107 C127 56.8(5)
C17 C67 C107 C127 -121.3(4)
K2 C67 C107 C127 142.9(3)
O28 Fe2 O18 C18 123.4(3)
N15 Fe2 O18 C18 -1.6(3)
N25 Fe2 O18 C18 -118.4(3)
O28 Fe2 O18 K2 -102.92(13)
N15 Fe2 O18 K2 132.04(13)
N25 Fe2 O18 K2 15.26(16)
O28 Fe2 O18 K1 7.59(9)
N15 Fe2 O18 K1 -117.45(12)
N25 Fe2 O18 K1 125.77(10)
O19 K2 O18 C18 27.5(2)
C54' K2 O18 C18 -105.7(6)
C54 K2 O18 C18 -119.0(3)
C64' K2 O18 C18 -107.4(4)
C44 K2 O18 C18 -94.4(4)
C37 K2 O18 C18 116.7(2)
C44' K2 O18 C18 -70.6(7)
C47 K2 O18 C18 140.67(19)
C27 K2 O18 C18 116.5(2)
C57 K2 O18 C18 162.14(19)
C64 K2 O18 C18 -110.6(2)
C34 K2 O18 C18 -65.7(3)
C67 K2 O18 C18 160.4(2)
C17 K2 O18 C18 138.3(2)
C14 K2 O18 C18 -87.84(19)
C24 K2 O18 C18 -68.5(2)
C34' K2 O18 C18 -55.9(4)
O19 K2 O18 Fe2 -118.10(13)
C54' K2 O18 Fe2 108.6(6)
C54 K2 O18 Fe2 95.3(2)
C64' K2 O18 Fe2 107.0(3)
C44 K2 O18 Fe2 120.0(4)
C37 K2 O18 Fe2 -28.90(15)
C44' K2 O18 Fe2 143.8(6)
C47 K2 O18 Fe2 -4.97(17)
C27 K2 O18 Fe2 -29.16(13)
C57 K2 O18 Fe2 16.50(15)
C64 K2 O18 Fe2 103.78(18)
C34 K2 O18 Fe2 148.7(2)
C67 K2 O18 Fe2 14.75(12)
C17 K2 O18 Fe2 -7.39(11)
C14 K2 O18 Fe2 126.51(13)
C24 K2 O18 Fe2 145.90(17)
C34' K2 O18 Fe2 158.5(4)
O19 K2 O18 K1 131.64(10)
C54' K2 O18 K1 -1.6(6)
C54 K2 O18 K1 -14.9(2)
C64' K2 O18 K1 -3.3(3)
C44 K2 O18 K1 9.7(4)
C37 K2 O18 K1 -139.16(9)
C44' K2 O18 K1 33.5(7)
C47 K2 O18 K1 -115.24(10)
C27 K2 O18 K1 -139.43(9)
C57 K2 O18 K1 -93.77(10)
C64 K2 O18 K1 -6.49(15)
C34 K2 O18 K1 38.4(2)
C67 K2 O18 K1 -95.51(9)
C17 K2 O18 K1 -117.65(10)
C14 K2 O18 K1 16.25(9)
C24 K2 O18 K1 35.63(15)
C34' K2 O18 K1 48.2(4)
O28 K1 O18 C18 -140.8(2)
O14 K1 O18 C18 71.8(2)
O24 K1 O18 C18 26.8(4)
O28 K1 O18 Fe2 -6.42(8)
O14 K1 O18 Fe2 -153.85(9)
O24 K1 O18 Fe2 161.2(3)
O28 K1 O18 K2 120.27(10)
O14 K1 O18 K2 -27.16(10)
O24 K1 O18 K2 -72.1(3)
Fe2 O18 C18 C28 -163.2(2)
K2 O18 C18 C28 54.6(3)
K1 O18 C18 C28 -48.2(3)
Fe2 O18 C18 C68 17.9(5)
K2 O18 C18 C68 -124.4(3)
K1 O18 C18 C68 132.9(3)
O18 C18 C28 C38 -178.4(3)
C68 C18 C28 C38 0.6(5)
C18 C28 C38 C48 0.1(6)
C28 C38 C48 C58 -1.1(7)
C38 C48 C58 C68 1.4(7)
C48 C58 C68 C18 -0.7(6)
O18 C18 C68 C58 178.7(3)
C28 C18 C68 C58 -0.3(5)
O18 Fe2 O28 C78 -167.9(3)
N15 Fe2 O28 C78 -31.2(3)
N25 Fe2 O28 C78 77.7(3)
O18 Fe2 O28 K1 -8.25(10)
N15 Fe2 O28 K1 128.43(10)
N25 Fe2 O28 K1 -122.67(11)
O14 K1 O28 C78 -117.1(2)
O24 K1 O28 C78 -7.8(3)
O18 K1 O28 C78 168.2(2)
O14 K1 O28 Fe2 81.38(17)
O24 K1 O28 Fe2 -169.36(9)
O18 K1 O28 Fe2 6.65(8)
Fe2 O28 C78 C88 157.2(2)
K1 O28 C78 C88 0.2(4)
Fe2 O28 C78 C128 -20.8(5)
K1 O28 C78 C128 -177.8(2)
O28 C78 C88 C98 -178.9(3)
C128 C78 C88 C98 -0.7(5)
C78 C88 C98 C108 1.7(6)
C88 C98 C108 C118 -1.8(5)
C98 C108 C118 C128 1.0(5)
C108 C118 C128 C78 0.0(5)
O28 C78 C128 C118 177.9(3)
C88 C78 C128 C118 -0.2(5)
O18 K2 O19 C49 156.2(3)
C54' K2 O19 C49 -56.9(4)
C54 K2 O19 C49 -53.9(3)
C64' K2 O19 C49 -75.0(4)
C44 K2 O19 C49 -56.1(3)
C37 K2 O19 C49 51.0(3)
C44' K2 O19 C49 -66.2(4)
C47 K2 O19 C49 29.5(3)
C27 K2 O19 C49 73.6(3)
C57 K2 O19 C49 28.4(3)
C64 K2 O19 C49 -78.5(3)
C34 K2 O19 C49 -77.8(3)
C67 K2 O19 C49 54.1(3)
C17 K2 O19 C49 76.8(3)
C14 K2 O19 C49 -100.7(3)
C24 K2 O19 C49 -98.0(3)
C34' K2 O19 C49 -89.6(4)
O18 K2 O19 C19 -18.8(8)
C54' K2 O19 C19 128.1(9)
C54 K2 O19 C19 131.1(8)
C64' K2 O19 C19 110.0(9)
C44 K2 O19 C19 129.0(8)
C37 K2 O19 C19 -123.9(8)
C44' K2 O19 C19 118.9(9)
C47 K2 O19 C19 -145.5(8)
C27 K2 O19 C19 -101.4(8)
C57 K2 O19 C19 -146.6(8)
C64 K2 O19 C19 106.5(8)
C34 K2 O19 C19 107.2(8)
C67 K2 O19 C19 -120.9(8)
C17 K2 O19 C19 -98.1(8)
C14 K2 O19 C19 84.3(8)
C24 K2 O19 C19 87.1(8)
C34' K2 O19 C19 95.4(9)
C49 O19 C19 C29 24.5(18)
K2 O19 C19 C29 -160.2(14)
O19 C19 C29 C39 -4(3)
C19 C29 C39 C49 -16(2)
C19 O19 C49 C39 -36.2(7)
K2 O19 C49 C39 147.7(3)
C29 C39 C49 O19 31.3(14)
C119 C69 C79 C89 -0.5(7)
C59 C69 C79 C89 178.7(4)
C69 C79 C89 C99 1.1(8)
C79 C89 C99 C109 -1.9(8)
C89 C99 C109 C119 2.0(7)
C79 C69 C119 C109 0.7(7)
C59 C69 C119 C109 -178.6(4)
C99 C109 C119 C69 -1.5(7)
